data_7219446
loop_
_publ_author_name
'Tian, Li'
'Zhou, Shang Yong'
'Li, Xin'
'Li, Ting'
'Liu, Zhong Yi'
'Wang, Xiuguang'

_publ_section_title
;
 A series of heterospin complexes based on lanthanides and pyridine
 biradicals: synthesis, structure and magnetic properties
;
_journal_name_full 'RSC Adv.'
_journal_paper_doi 10.1039/C4RA15074K
_journal_year 2015
_chemical_formula_sum 'C71.5 H68 F36 N10 O20 Pr2'
_chemical_formula_weight 2353.18
_chemical_name_systematic
; 
 ? 
;
_space_group_IT_number 2
_symmetry_cell_setting triclinic
_symmetry_space_group_name_Hall '-P 1'
_symmetry_space_group_name_H-M 'P -1'
_atom_sites_solution_hydrogens geom
_atom_sites_solution_primary direct
_atom_sites_solution_secondary difmap
_audit_creation_method SHELXL-97
_audit_update_record
;
2014-11-19 deposited with the CCDC.
2015-01-30 downloaded from the CCDC.
;
_cell_angle_alpha 88.786(2)
_cell_angle_beta 80.416(2)
_cell_angle_gamma 75.270(2)
_cell_formula_units_Z 2
_cell_length_a 12.3277(12)
_cell_length_b 12.8508(12)
_cell_length_c 31.587(3)
_cell_measurement_reflns_used 9952
_cell_measurement_temperature 173(2)
_cell_measurement_theta_max 28.13
_cell_measurement_theta_min 2.30
_cell_volume 4770.9(8)
_computing_cell_refinement 'Bruker SMART'
_computing_data_collection 'Bruker SMART'
_computing_data_reduction 'Bruker SAINT'
_computing_molecular_graphics 'Bruker SHELXTL'
_computing_publication_material 'Bruker SHELXTL'
_computing_structure_refinement 'SHELXL-97 (Sheldrick, 1997)'
_computing_structure_solution 'SHELXS-97 (Sheldrick, 1990)'
_diffrn_ambient_temperature 173(2)
_diffrn_measured_fraction_theta_full 0.989
_diffrn_measured_fraction_theta_max 0.989
_diffrn_measurement_device_type 'CCD area detector'
_diffrn_measurement_method 'phi and omega scans'
_diffrn_radiation_monochromator graphite
_diffrn_radiation_source 'fine-focus sealed tube'
_diffrn_radiation_type MoK\a
_diffrn_radiation_wavelength 0.71073
_diffrn_reflns_av_R_equivalents 0.0551
_diffrn_reflns_av_sigmaI/netI 0.0927
_diffrn_reflns_limit_h_max 13
_diffrn_reflns_limit_h_min -14
_diffrn_reflns_limit_k_max 15
_diffrn_reflns_limit_k_min -15
_diffrn_reflns_limit_l_max 37
_diffrn_reflns_limit_l_min -37
_diffrn_reflns_number 26599
_diffrn_reflns_theta_full 25.01
_diffrn_reflns_theta_max 25.01
_diffrn_reflns_theta_min 1.31
_exptl_absorpt_coefficient_mu 1.147
_exptl_absorpt_correction_T_max 0.8468
_exptl_absorpt_correction_T_min 0.8201
_exptl_crystal_colour blue
_exptl_crystal_density_diffrn 1.638
_exptl_crystal_density_method 'not measured'
_exptl_crystal_description block
_exptl_crystal_F_000 2338
_exptl_crystal_size_max 0.18
_exptl_crystal_size_mid 0.17
_exptl_crystal_size_min 0.15
_refine_diff_density_max 4.150
_refine_diff_density_min -5.056
_refine_diff_density_rms 0.224
_refine_ls_extinction_method none
_refine_ls_goodness_of_fit_ref 1.030
_refine_ls_hydrogen_treatment mixed
_refine_ls_matrix_type full
_refine_ls_number_parameters 1432
_refine_ls_number_reflns 16665
_refine_ls_number_restraints 286
_refine_ls_restrained_S_all 1.028
_refine_ls_R_factor_all 0.1100
_refine_ls_R_factor_gt 0.0978
_refine_ls_shift/su_max 0.001
_refine_ls_shift/su_mean 0.000
_refine_ls_structure_factor_coef Fsqd
_refine_ls_weighting_details 'calc w=1/[\s^2^(Fo^2^)+(0.1959P)^2^+23.7439P] where P=(Fo^2^+2Fc^2^)/3'
_refine_ls_weighting_scheme calc
_refine_ls_wR_factor_gt 0.2692
_refine_ls_wR_factor_ref 0.2829
_reflns_number_gt 13625
_reflns_number_total 16665
_reflns_threshold_expression >2sigma(I)
_cod_data_source_file c4ra15074k2.cif
_cod_data_source_block n141014c
_cod_original_cell_volume 4770.8(8)
_cod_original_sg_symbol_H-M P-1
_cod_original_formula_sum 'C71.50 H68 F36 N10 O20 Pr2'
_cod_database_code 7219446

loop_
_symmetry_equiv_pos_as_xyz
'x, y, z'
'-x, -y, -z'

loop_
_atom_site_label
_atom_site_type_symbol
_atom_site_fract_x
_atom_site_fract_y
_atom_site_fract_z
_atom_site_U_iso_or_equiv
_atom_site_adp_type
_atom_site_occupancy
_atom_site_symmetry_multiplicity
_atom_site_calc_flag
_atom_site_refinement_flags
_atom_site_disorder_assembly
_atom_site_disorder_group
Pr1 Pr 0.82285(4) 0.28980(4) 0.399584(14) 0.02486(18) Uani 1 1 d D . .
Pr2 Pr 0.24801(4) 0.83668(4) 0.156446(15) 0.02676(18) Uani 1 1 d . . .
O5 O 0.9605(12) 0.3877(11) 0.4142(4) 0.050(2) Uani 0.569(4) 1 d PD A 1
O6 O 0.7322(10) 0.4689(7) 0.4323(4) 0.032(3) Uani 0.569(4) 1 d PD A 1
O7 O 0.9654(10) 0.1673(8) 0.4359(4) 0.028(3) Uani 0.569(4) 1 d PD A 1
O8 O 0.7502(11) 0.2582(10) 0.4736(2) 0.023(2) Uani 0.569(4) 1 d PD A 1
F1 F 1.1522(9) 0.4016(9) 0.4426(5) 0.094(4) Uani 0.569(4) 1 d PD A 1
F2 F 1.0778(12) 0.5721(10) 0.4538(5) 0.097(4) Uani 0.569(4) 1 d PD A 1
F3 F 1.1303(13) 0.5075(14) 0.3889(6) 0.093(4) Uani 0.569(4) 1 d PD A 1
F4 F 0.6913(10) 0.7103(8) 0.4824(4) 0.068(3) Uani 0.569(4) 1 d PD A 1
F5 F 0.6104(11) 0.6851(9) 0.4313(4) 0.082(5) Uani 0.569(4) 1 d PD A 1
F6 F 0.5855(8) 0.6039(8) 0.4892(4) 0.071(4) Uani 0.569(4) 1 d PD A 1
F7 F 1.1565(12) 0.0282(11) 0.4476(5) 0.094(5) Uani 0.569(4) 1 d PD A 1
F8 F 1.1059(12) 0.0503(12) 0.5153(4) 0.089(5) Uani 0.569(4) 1 d PD A 1
F9 F 1.1658(10) 0.1709(10) 0.4783(7) 0.195(14) Uani 0.569(4) 1 d PD A 1
F10 F 0.7604(11) 0.2621(11) 0.5804(3) 0.104(5) Uani 0.569(4) 1 d PD A 1
F11 F 0.6393(9) 0.3647(8) 0.5468(3) 0.072(3) Uani 0.569(4) 1 d PD A 1
F12 F 0.6421(12) 0.1983(11) 0.5536(5) 0.068(3) Uani 0.569(4) 1 d PD A 1
C20 C 1.0861(8) 0.4878(9) 0.4293(5) 0.067(5) Uani 0.569(4) 1 d PD A 1
C21 C 0.9685(7) 0.4725(8) 0.4287(3) 0.047(4) Uani 0.569(4) 1 d PD A 1
C22 C 0.8719(7) 0.5537(10) 0.4445(3) 0.050(4) Uani 0.569(4) 1 d PD A 1
H22 H 0.8824 0.6181 0.4555 0.060 Uiso 0.569(4) 1 calc PR A 1
C23 C 0.7608(7) 0.5460(6) 0.4452(2) 0.031(3) Uani 0.569(4) 1 d PD A 1
C24 C 0.6608(8) 0.6378(8) 0.4628(3) 0.036(4) Uani 0.569(4) 1 d PD A 1
C25 C 1.1079(8) 0.1000(9) 0.4785(4) 0.056(7) Uani 0.569(4) 1 d PD A 1
C26 C 0.9863(7) 0.1542(6) 0.4730(3) 0.033(3) Uani 0.569(4) 1 d PD A 1
C27 C 0.9029(8) 0.1871(6) 0.5091(4) 0.045(4) Uani 0.569(4) 1 d PD A 1
H27 H 0.9245 0.1746 0.5366 0.054 Uiso 0.569(4) 1 calc PR A 1
C28 C 0.7898(7) 0.2371(6) 0.5069(3) 0.032(3) Uani 0.569(4) 1 d PD A 1
C29 C 0.7051(8) 0.2700(8) 0.5482(3) 0.055(3) Uani 0.569(4) 1 d PD A 1
F1' F 0.9841(13) 0.5785(10) 0.4474(6) 0.094(4) Uani 0.431(4) 1 d PD A 2
F2' F 1.1433(16) 0.4860(14) 0.4631(7) 0.097(4) Uani 0.431(4) 1 d PD A 2
F3' F 1.1239(17) 0.5125(18) 0.3971(8) 0.093(4) Uani 0.431(4) 1 d PD A 2
F4' F 1.2170(10) 0.1213(11) 0.4812(5) 0.068(3) Uani 0.431(4) 1 d PD A 2
F5' F 1.0619(14) 0.0874(11) 0.5095(5) 0.082(5) Uani 0.431(4) 1 d PD A 2
F6' F 1.1461(14) 0.0192(9) 0.4486(6) 0.071(4) Uani 0.431(4) 1 d PD A 2
F7' F 0.5537(13) 0.6610(13) 0.5050(5) 0.094(5) Uani 0.431(4) 1 d PD A 2
F8' F 0.6029(17) 0.6720(16) 0.4370(6) 0.089(5) Uani 0.431(4) 1 d PD A 2
F9' F 0.7241(14) 0.6665(12) 0.4790(9) 0.195(14) Uani 0.431(4) 1 d PD A 2
F10' F 0.6334(13) 0.3430(15) 0.5796(4) 0.104(5) Uani 0.431(4) 1 d PD A 2
F11' F 0.7996(12) 0.2373(12) 0.5549(4) 0.072(3) Uani 0.431(4) 1 d PD A 2
F12' F 0.6456(17) 0.1978(13) 0.5428(6) 0.068(3) Uani 0.431(4) 1 d PD A 2
O5' O 0.9499(13) 0.3967(16) 0.4170(5) 0.050(2) Uani 0.431(4) 1 d PD A 2
O6' O 0.9757(11) 0.1888(13) 0.4367(5) 0.032(3) Uani 0.431(4) 1 d PD A 2
O7' O 0.7054(9) 0.4634(10) 0.4325(5) 0.028(3) Uani 0.431(4) 1 d PD A 2
O8' O 0.7333(12) 0.2801(16) 0.4738(3) 0.023(2) Uani 0.431(4) 1 d PD A 2
C20' C 1.0714(12) 0.4965(9) 0.4358(6) 0.067(5) Uani 0.431(4) 1 d PD A 2
C21' C 1.0325(10) 0.3941(8) 0.4346(4) 0.047(4) Uani 0.431(4) 1 d PD A 2
C22' C 1.0869(12) 0.3002(8) 0.4525(4) 0.050(4) Uani 0.431(4) 1 d PD A 2
H22' H 1.1503 0.3019 0.4658 0.060 Uiso 0.431(4) 1 calc PR A 2
C23' C 1.0560(8) 0.2031(8) 0.4526(3) 0.031(3) Uani 0.431(4) 1 d PD A 2
C24' C 1.1220(11) 0.1051(8) 0.4733(4) 0.036(4) Uani 0.431(4) 1 d PD A 2
C25' C 0.6371(11) 0.6323(10) 0.4724(5) 0.056(7) Uani 0.431(4) 1 d PD A 2
C26' C 0.6731(7) 0.5095(8) 0.4684(4) 0.033(3) Uani 0.431(4) 1 d PD A 2
C27' C 0.6692(8) 0.4495(10) 0.5059(5) 0.045(4) Uani 0.431(4) 1 d PD A 2
H27' H 0.6441 0.4875 0.5327 0.054 Uiso 0.431(4) 1 calc PR A 2
C28' C 0.6995(8) 0.3385(9) 0.5063(3) 0.032(3) Uani 0.431(4) 1 d PD A 2
C29' C 0.6938(11) 0.2767(10) 0.5479(4) 0.055(3) Uani 0.431(4) 1 d PD A 2
F13 F 0.8275(8) 0.5240(6) 0.2628(2) 0.081(3) Uani 1 1 d . . .
F14 F 0.6915(7) 0.6519(6) 0.2908(3) 0.074(2) Uani 1 1 d . . .
F15 F 0.8455(8) 0.6132(7) 0.3152(3) 0.080(3) Uani 1 1 d . . .
F16 F 0.4016(5) 0.4124(6) 0.4064(2) 0.065(2) Uani 1 1 d . . .
F17 F 0.4336(5) 0.3453(6) 0.3429(3) 0.071(2) Uani 1 1 d . . .
F18 F 0.3871(5) 0.5180(6) 0.3532(3) 0.064(2) Uani 1 1 d . . .
F19 F 0.4753(14) 0.4663(7) 0.1919(4) 0.146(6) Uani 1 1 d . . .
F20 F 0.415(2) 0.5219(12) 0.2529(6) 0.231(11) Uani 1 1 d . . .
F21 F 0.5819(17) 0.5043(9) 0.2287(7) 0.215(11) Uani 1 1 d . . .
F22 F 0.6305(9) 0.8551(9) 0.2381(4) 0.112(4) Uani 1 1 d . . .
F23 F 0.6640(8) 0.8704(11) 0.1707(4) 0.132(5) Uani 1 1 d . . .
F24 F 0.5313(7) 0.9903(7) 0.2112(3) 0.086(3) Uani 1 1 d . . .
F25 F 0.5976(10) 0.7396(8) 0.0045(3) 0.115(4) Uani 1 1 d . . .
F26 F 0.6080(13) 0.8374(14) 0.0559(6) 0.179(10) Uani 1 1 d . . .
F27 F 0.4938(15) 0.8972(10) 0.0141(5) 0.180(9) Uani 1 1 d . . .
F28 F 0.4100(11) 0.4696(8) 0.0376(4) 0.137(5) Uani 1 1 d . . .
F29 F 0.3230(9) 0.4613(7) 0.1020(3) 0.088(3) Uani 1 1 d . . .
F30 F 0.2304(10) 0.5381(8) 0.0521(3) 0.100(3) Uani 1 1 d . . .
F31 F -0.1082(7) 0.8626(8) 0.0531(2) 0.078(2) Uani 1 1 d . . .
F32 F 0.0608(8) 0.8697(9) 0.0267(2) 0.083(3) Uani 1 1 d . . .
F33 F -0.0513(8) 1.0040(7) 0.0621(2) 0.079(2) Uani 1 1 d . . .
F34 F -0.1352(9) 0.6436(9) 0.1718(3) 0.096(3) Uani 1 1 d . . .
F35 F 0.0185(8) 0.5722(6) 0.1958(3) 0.083(3) Uani 1 1 d . . .
F36 F -0.1010(6) 0.7092(6) 0.2283(2) 0.0589(18) Uani 1 1 d . . .
O1 O 0.9928(5) 0.2108(7) 0.3483(2) 0.0448(19) Uani 1 1 d . A .
O2 O 1.0424(7) 0.2767(8) 0.2039(2) 0.058(2) Uani 1 1 d . A .
O3 O 0.7688(4) 0.1233(5) 0.39284(19) 0.0259(12) Uani 1 1 d . A .
O4 O 0.5104(6) 0.0864(7) 0.3061(2) 0.052(2) Uani 1 1 d . A .
O9 O 0.8144(5) 0.4189(5) 0.34122(19) 0.0279(13) Uani 1 1 d . A .
O10 O 0.6296(5) 0.3376(5) 0.38025(19) 0.0272(13) Uani 1 1 d . A .
O11 O 0.2264(6) 1.0260(5) 0.1454(2) 0.0336(14) Uani 1 1 d . . .
O12 O -0.1065(8) 1.2638(7) 0.1208(3) 0.062(2) Uani 1 1 d . . .
O13 O 0.2019(5) 0.8682(5) 0.23468(19) 0.0308(14) Uani 1 1 d . . .
O14 O -0.1551(5) 0.9248(6) 0.3181(2) 0.0367(15) Uani 1 1 d . . .
O15 O 0.3610(6) 0.6730(5) 0.1855(2) 0.0432(17) Uani 1 1 d . . .
O16 O 0.4120(6) 0.8753(6) 0.1822(2) 0.0451(17) Uani 1 1 d . . .
O17 O 0.3944(6) 0.8341(6) 0.0941(2) 0.0480(19) Uani 1 1 d . . .
O18 O 0.2683(6) 0.6836(6) 0.1088(2) 0.0452(17) Uani 1 1 d . . .
O19 O 0.1043(5) 0.8912(5) 0.10903(18) 0.0326(14) Uani 1 1 d . . .
O20 O 0.0863(5) 0.7615(5) 0.18174(19) 0.0320(14) Uani 1 1 d . . .
N1 N 1.0342(6) 0.2305(7) 0.3101(2) 0.0360(18) Uani 1 1 d D . .
N2 N 1.0587(6) 0.2632(7) 0.2422(2) 0.0346(18) Uani 1 1 d D . .
N3 N 0.6863(6) 0.0978(6) 0.3778(2) 0.0281(16) Uani 1 1 d . . .
N4 N 0.5648(7) 0.0809(7) 0.3376(3) 0.0366(18) Uani 1 1 d . . .
N5 N 0.8136(6) 0.1882(6) 0.3067(2) 0.0288(16) Uani 1 1 d . A .
N6 N 0.1536(7) 1.1024(6) 0.1296(2) 0.0348(18) Uani 1 1 d . . .
N7 N -0.0022(9) 1.2124(7) 0.1165(3) 0.047(2) Uani 1 1 d . . .
N8 N 0.1213(6) 0.8684(6) 0.2652(2) 0.0268(15) Uani 1 1 d . . .
N9 N -0.0467(6) 0.8953(6) 0.3057(2) 0.0279(16) Uani 1 1 d . . .
N10 N 0.0215(6) 1.0196(6) 0.2035(2) 0.0282(16) Uani 1 1 d . . .
C1 C 0.9806(7) 0.2440(7) 0.2761(3) 0.0254(18) Uani 1 1 d . A .
C2 C 1.1742(9) 0.2402(14) 0.2556(4) 0.036(3) Uani 0.518(10) 1 d PDU A 1
C3 C 1.239(3) 0.306(2) 0.2253(16) 0.095(12) Uani 0.518(10) 1 d PD A 1
H3A H 1.2462 0.2804 0.1957 0.142 Uiso 0.518(10) 1 calc PR A 1
H3B H 1.3143 0.2979 0.2328 0.142 Uiso 0.518(10) 1 calc PR A 1
H3C H 1.1967 0.3820 0.2280 0.142 Uiso 0.518(10) 1 calc PR A 1
C4 C 1.2406(18) 0.1232(13) 0.2459(8) 0.055(4) Uani 0.518(10) 1 d PD A 1
H4A H 1.2072 0.0762 0.2660 0.066 Uiso 0.518(10) 1 calc PR A 1
H4B H 1.3201 0.1147 0.2490 0.066 Uiso 0.518(10) 1 calc PR A 1
H4C H 1.2369 0.1036 0.2164 0.066 Uiso 0.518(10) 1 calc PR A 1
C5 C 1.1391(10) 0.2724(11) 0.3030(4) 0.036(3) Uani 0.518(10) 1 d PD A 1
C6 C 1.221(2) 0.2149(15) 0.3317(8) 0.045(4) Uani 0.518(10) 1 d PDU A 1
H6A H 1.1822 0.2207 0.3615 0.054 Uiso 0.518(10) 1 calc PR A 1
H6B H 1.2854 0.2481 0.3293 0.054 Uiso 0.518(10) 1 calc PR A 1
H6C H 1.2495 0.1389 0.3228 0.054 Uiso 0.518(10) 1 calc PR A 1
C7 C 1.1173(16) 0.3921(11) 0.3124(7) 0.045(4) Uani 0.518(10) 1 d PD A 1
H7A H 1.0631 0.4326 0.2948 0.054 Uiso 0.518(10) 1 calc PR A 1
H7B H 1.1889 0.4135 0.3055 0.054 Uiso 0.518(10) 1 calc PR A 1
H7C H 1.0858 0.4074 0.3428 0.054 Uiso 0.518(10) 1 calc PR A 1
C2' C 1.1560(12) 0.2885(13) 0.2581(5) 0.036(3) Uani 0.482(10) 1 d PDU A 2
C3' C 1.266(3) 0.265(3) 0.2262(16) 0.095(12) Uani 0.482(10) 1 d PD A 2
H3'1 H 1.3036 0.1882 0.2258 0.114 Uiso 0.482(10) 1 calc PR A 2
H3'2 H 1.3168 0.3061 0.2348 0.114 Uiso 0.482(10) 1 calc PR A 2
H3'3 H 1.2501 0.2869 0.1975 0.114 Uiso 0.482(10) 1 calc PR A 2
C4' C 1.131(2) 0.4070(15) 0.2707(9) 0.055(4) Uani 0.482(10) 1 d PD A 2
H4'1 H 1.1733 0.4436 0.2490 0.066 Uiso 0.482(10) 1 calc PR A 2
H4'2 H 1.1538 0.4136 0.2986 0.066 Uiso 0.482(10) 1 calc PR A 2
H4'3 H 1.0491 0.4401 0.2727 0.066 Uiso 0.482(10) 1 calc PR A 2
C5' C 1.1594(9) 0.2131(12) 0.2958(5) 0.036(3) Uani 0.482(10) 1 d PD A 2
C6' C 1.204(2) 0.2444(18) 0.3343(8) 0.045(4) Uani 0.482(10) 1 d PD A 2
H6'1 H 1.1559 0.3143 0.3459 0.054 Uiso 0.482(10) 1 calc PR A 2
H6'2 H 1.2821 0.2494 0.3255 0.054 Uiso 0.482(10) 1 calc PR A 2
H6'3 H 1.2012 0.1899 0.3563 0.054 Uiso 0.482(10) 1 calc PR A 2
C7' C 1.2210(17) 0.0962(13) 0.2850(7) 0.045(4) Uani 0.482(10) 1 d PD A 2
H7'1 H 1.1891 0.0499 0.3059 0.054 Uiso 0.482(10) 1 calc PR A 2
H7'2 H 1.3021 0.0854 0.2861 0.054 Uiso 0.482(10) 1 calc PR A 2
H7'3 H 1.2116 0.0779 0.2561 0.054 Uiso 0.482(10) 1 calc PR A 2
C8 C 0.8645(7) 0.2383(7) 0.2743(2) 0.0245(17) Uani 1 1 d . . .
C9 C 0.7080(7) 0.1799(7) 0.3050(3) 0.0265(18) Uani 1 1 d . . .
C10 C 0.6498(8) 0.2229(8) 0.2717(3) 0.035(2) Uani 1 1 d . A .
H10 H 0.5748 0.2166 0.2716 0.041 Uiso 1 1 calc R . .
C11 C 0.7030(9) 0.2746(8) 0.2392(3) 0.039(2) Uani 1 1 d . . .
H11 H 0.6643 0.3045 0.2165 0.047 Uiso 1 1 calc R A .
C12 C 0.8109(8) 0.2830(7) 0.2396(3) 0.034(2) Uani 1 1 d . A .
H12A H 0.8488 0.3178 0.2172 0.041 Uiso 1 1 calc R . .
C13 C 0.6551(7) 0.1214(6) 0.3393(3) 0.0260(18) Uani 1 1 d . A .
C14 C 0.6063(8) 0.0483(8) 0.4077(3) 0.035(2) Uani 1 1 d . A .
C15 C 0.5334(9) 0.1394(9) 0.4381(3) 0.045(2) Uani 1 1 d . . .
H15A H 0.5822 0.1667 0.4542 0.054 Uiso 1 1 calc R A .
H15B H 0.4776 0.1125 0.4581 0.054 Uiso 1 1 calc R . .
H15C H 0.4937 0.1977 0.4214 0.054 Uiso 1 1 calc R . .
C16 C 0.6731(10) -0.0424(10) 0.4321(4) 0.056(3) Uani 1 1 d . . .
H16A H 0.7207 -0.0987 0.4117 0.068 Uiso 1 1 calc R A .
H16B H 0.6202 -0.0726 0.4522 0.068 Uiso 1 1 calc R . .
H16C H 0.7215 -0.0142 0.4481 0.068 Uiso 1 1 calc R . .
C17 C 0.5417(8) 0.0103(8) 0.3750(3) 0.038(2) Uani 1 1 d . A .
C18 C 0.4136(9) 0.0312(11) 0.3896(4) 0.056(3) Uani 1 1 d . . .
H18A H 0.3808 0.1082 0.3958 0.068 Uiso 1 1 calc R A .
H18B H 0.3985 -0.0096 0.4155 0.068 Uiso 1 1 calc R . .
H18C H 0.3793 0.0083 0.3667 0.068 Uiso 1 1 calc R . .
C19 C 0.5893(10) -0.1053(9) 0.3584(5) 0.057(3) Uani 1 1 d . . .
H19A H 0.5558 -0.1159 0.3333 0.069 Uiso 1 1 calc R A .
H19B H 0.5707 -0.1545 0.3809 0.069 Uiso 1 1 calc R . .
H19C H 0.6721 -0.1200 0.3502 0.069 Uiso 1 1 calc R . .
C30 C 0.7739(9) 0.5715(8) 0.2996(3) 0.037(2) Uani 1 1 d . A .
C31 C 0.7344(8) 0.4894(7) 0.3293(3) 0.0287(19) Uani 1 1 d . . .
C32 C 0.6159(8) 0.4958(7) 0.3396(3) 0.0314(19) Uani 1 1 d . A .
H32 H 0.5635 0.5553 0.3298 0.038 Uiso 1 1 calc R . .
C33 C 0.5744(7) 0.4182(7) 0.3635(3) 0.0280(19) Uani 1 1 d . . .
C34 C 0.4485(8) 0.4254(8) 0.3666(4) 0.043(2) Uani 1 1 d . A .
C35 C 0.0421(9) 1.1271(7) 0.1405(3) 0.036(2) Uani 1 1 d . . .
C36 C 0.1955(10) 1.1619(9) 0.0907(3) 0.044(2) Uani 1 1 d . . .
C37 C 0.2285(12) 1.0796(11) 0.0529(3) 0.061(3) Uani 1 1 d . . .
H37A H 0.1630 1.0518 0.0501 0.073 Uiso 1 1 calc R . .
H37B H 0.2918 1.0201 0.0584 0.073 Uiso 1 1 calc R . .
H37C H 0.2516 1.1147 0.0263 0.073 Uiso 1 1 calc R . .
C38 C 0.2995(13) 1.1974(12) 0.0982(5) 0.068(4) Uani 1 1 d . . .
H38A H 0.3183 1.2462 0.0754 0.082 Uiso 1 1 calc R . .
H38B H 0.3639 1.1342 0.0978 0.082 Uiso 1 1 calc R . .
H38C H 0.2832 1.2348 0.1261 0.082 Uiso 1 1 calc R . .
C39 C 0.0880(11) 1.2535(9) 0.0887(4) 0.051(3) Uani 1 1 d . . .
C40 C 0.0588(16) 1.2714(13) 0.0437(4) 0.081(5) Uani 1 1 d . . .
H40A H 0.1028 1.3182 0.0282 0.097 Uiso 1 1 calc R . .
H40B H -0.0226 1.3056 0.0456 0.097 Uiso 1 1 calc R . .
H40C H 0.0774 1.2021 0.0283 0.097 Uiso 1 1 calc R . .
C41 C 0.0857(16) 1.3616(10) 0.1086(4) 0.077(5) Uani 1 1 d . . .
H41A H 0.1126 1.3496 0.1363 0.092 Uiso 1 1 calc R . .
H41B H 0.0077 1.4073 0.1131 0.092 Uiso 1 1 calc R . .
H41C H 0.1352 1.3972 0.0893 0.092 Uiso 1 1 calc R . .
C42 C -0.0266(8) 1.0730(7) 0.1705(3) 0.0310(19) Uani 1 1 d . . .
C43 C -0.0420(7) 0.9719(7) 0.2309(3) 0.0252(17) Uani 1 1 d . . .
C44 C -0.1557(7) 0.9727(8) 0.2295(3) 0.036(2) Uani 1 1 d . . .
H44 H -0.1989 0.9391 0.2506 0.043 Uiso 1 1 calc R . .
C45 C -0.2009(8) 1.0266(9) 0.1948(3) 0.042(2) Uani 1 1 d . . .
H45 H -0.2764 1.0279 0.1914 0.051 Uiso 1 1 calc R . .
C46 C -0.1376(8) 1.0772(8) 0.1659(3) 0.040(2) Uani 1 1 d . . .
H46 H -0.1692 1.1149 0.1428 0.048 Uiso 1 1 calc R . .
C47 C 0.0095(8) 0.9140(7) 0.2660(3) 0.0273(18) Uani 1 1 d . . .
C48 C 0.1430(8) 0.7980(7) 0.3029(3) 0.033(2) Uani 1 1 d . . .
C49 C 0.2545(8) 0.8032(9) 0.3159(3) 0.044(3) Uani 1 1 d . . .
H49A H 0.3181 0.7596 0.2957 0.053 Uiso 1 1 calc R . .
H49B H 0.2578 0.7752 0.3449 0.053 Uiso 1 1 calc R . .
H49C H 0.2597 0.8781 0.3156 0.053 Uiso 1 1 calc R . .
C50 C 0.1498(10) 0.6823(8) 0.2876(3) 0.044(3) Uani 1 1 d . . .
H50A H 0.0770 0.6800 0.2796 0.053 Uiso 1 1 calc R . .
H50B H 0.1664 0.6323 0.3109 0.053 Uiso 1 1 calc R . .
H50C H 0.2104 0.6616 0.2627 0.053 Uiso 1 1 calc R . .
C51 C 0.0342(8) 0.8465(8) 0.3357(3) 0.032(2) Uani 1 1 d . . .
C52 C 0.0418(10) 0.9435(10) 0.3620(4) 0.054(3) Uani 1 1 d . . .
H52A H 0.0824 0.9883 0.3435 0.065 Uiso 1 1 calc R . .
H52B H 0.0829 0.9176 0.3858 0.065 Uiso 1 1 calc R . .
H52C H -0.0351 0.9862 0.3735 0.065 Uiso 1 1 calc R . .
C53 C -0.0130(10) 0.7678(9) 0.3648(3) 0.049(3) Uani 1 1 d . . .
H53A H -0.0848 0.8059 0.3824 0.059 Uiso 1 1 calc R . .
H53B H 0.0417 0.7348 0.3835 0.059 Uiso 1 1 calc R . .
H53C H -0.0264 0.7116 0.3474 0.059 Uiso 1 1 calc R . .
C54 C 0.4814(17) 0.5337(11) 0.2172(6) 0.085(5) Uani 1 1 d . . .
C55 C 0.4461(10) 0.6509(9) 0.2034(4) 0.052(3) Uani 1 1 d . . .
C56 C 0.5141(11) 0.7177(10) 0.2115(5) 0.063(4) Uani 1 1 d . . .
H56 H 0.5780 0.6895 0.2253 0.076 Uiso 1 1 calc R . .
C57 C 0.4893(10) 0.8252(11) 0.1997(4) 0.054(3) Uani 1 1 d . . .
C58 C 0.5773(13) 0.8860(14) 0.2065(7) 0.089(5) Uani 1 1 d . . .
C59 C 0.5402(19) 0.8097(12) 0.0357(7) 0.107(8) Uani 1 1 d . . .
C60 C 0.4446(12) 0.7709(10) 0.0630(5) 0.068(4) Uani 1 1 d . . .
C61 C 0.4295(14) 0.6707(11) 0.0561(5) 0.081(5) Uani 1 1 d . . .
H61 H 0.4817 0.6255 0.0344 0.097 Uiso 1 1 calc R . .
C62 C 0.3428(13) 0.6320(10) 0.0788(4) 0.063(4) Uani 1 1 d . . .
C63 C 0.3267(13) 0.5254(13) 0.0684(4) 0.069(4) Uani 1 1 d . . .
C64 C -0.0201(11) 0.8976(12) 0.0608(4) 0.056(3) Uani 1 1 d . . .
C65 C 0.0262(8) 0.8510(8) 0.1021(3) 0.036(2) Uani 1 1 d . . .
C66 C -0.0194(9) 0.7770(9) 0.1243(3) 0.041(2) Uani 1 1 d . . .
H66 H -0.0727 0.7490 0.1126 0.050 Uiso 1 1 calc R . .
C67 C 0.0098(8) 0.7400(8) 0.1642(3) 0.035(2) Uani 1 1 d . . .
C68 C -0.0505(10) 0.6638(10) 0.1895(4) 0.049(3) Uani 1 1 d . . .
C69 C 0.831(3) 0.573(2) 0.0564(11) 0.051(5) Uani 0.304(13) 1 d PDU B 1
H69A H 0.9070 0.5256 0.0564 0.061 Uiso 0.304(13) 1 calc PR B 1
H69B H 0.8291 0.6453 0.0668 0.061 Uiso 0.304(13) 1 calc PR B 1
H69C H 0.8140 0.5780 0.0271 0.061 Uiso 0.304(13) 1 calc PR B 1
C70 C 0.743(3) 0.529(2) 0.0858(9) 0.047(3) Uani 0.304(13) 1 d PDU B 1
H70A H 0.7685 0.5106 0.1137 0.057 Uiso 0.304(13) 1 calc PR B 1
H70B H 0.6698 0.5848 0.0912 0.057 Uiso 0.304(13) 1 calc PR B 1
C71 C 0.723(3) 0.429(2) 0.0663(8) 0.047(3) Uani 0.304(13) 1 d PDU B 1
H71A H 0.6855 0.4494 0.0410 0.056 Uiso 0.304(13) 1 calc PR B 1
H71B H 0.7979 0.3775 0.0563 0.056 Uiso 0.304(13) 1 calc PR B 1
C72 C 0.651(4) 0.373(2) 0.0982(10) 0.048(3) Uani 0.304(13) 1 d PDU B 1
H72A H 0.5713 0.4180 0.1031 0.057 Uiso 0.304(13) 1 calc PR B 1
H72B H 0.6788 0.3678 0.1260 0.057 Uiso 0.304(13) 1 calc PR B 1
C73 C 0.652(5) 0.261(2) 0.0829(9) 0.047(3) Uani 0.304(13) 1 d PDU B 1
H73A H 0.7324 0.2187 0.0750 0.057 Uiso 0.304(13) 1 calc PR B 1
H73B H 0.6164 0.2671 0.0569 0.057 Uiso 0.304(13) 1 calc PR B 1
C74 C 0.590(3) 0.202(2) 0.1174(9) 0.048(3) Uani 0.304(13) 1 d PDU B 1
H74A H 0.5082 0.2403 0.1234 0.057 Uiso 0.304(13) 1 calc PR B 1
H74B H 0.6213 0.2011 0.1443 0.057 Uiso 0.304(13) 1 calc PR B 1
C75 C 0.602(3) 0.0858(18) 0.1025(11) 0.048(5) Uani 0.304(13) 1 d PDU B 1
H75A H 0.5657 0.0867 0.0772 0.057 Uiso 0.304(13) 1 calc PR B 1
H75B H 0.5662 0.0477 0.1257 0.057 Uiso 0.304(13) 1 calc PR B 1
H75C H 0.6833 0.0489 0.0951 0.057 Uiso 0.304(13) 1 calc PR B 1
C69' C 0.766(4) 0.626(3) 0.0818(16) 0.051(5) Uani 0.196(13) 1 d PDU B 2
H69D H 0.8349 0.5803 0.0651 0.061 Uiso 0.196(13) 1 calc PR B 2
H69E H 0.7864 0.6701 0.1026 0.061 Uiso 0.196(13) 1 calc PR B 2
H69F H 0.7224 0.6736 0.0623 0.061 Uiso 0.196(13) 1 calc PR B 2
C70' C 0.693(4) 0.556(3) 0.1055(13) 0.047(3) Uani 0.196(13) 1 d PDU B 2
H70C H 0.6136 0.5996 0.1134 0.057 Uiso 0.196(13) 1 calc PR B 2
H70D H 0.7217 0.5307 0.1323 0.057 Uiso 0.196(13) 1 calc PR B 2
C71' C 0.695(5) 0.459(3) 0.0779(10) 0.047(3) Uani 0.196(13) 1 d PDU B 2
H71C H 0.6473 0.4828 0.0555 0.056 Uiso 0.196(13) 1 calc PR B 2
H71D H 0.7740 0.4271 0.0633 0.056 Uiso 0.196(13) 1 calc PR B 2
C72' C 0.652(7) 0.373(4) 0.1048(11) 0.048(3) Uani 0.196(13) 1 d PDU B 2
H72C H 0.5727 0.4050 0.1193 0.057 Uiso 0.196(13) 1 calc PR B 2
H72D H 0.6992 0.3494 0.1272 0.057 Uiso 0.196(13) 1 calc PR B 2
C73' C 0.654(7) 0.276(4) 0.0776(12) 0.047(3) Uani 0.196(13) 1 d PDU B 2
H73C H 0.7331 0.2406 0.0647 0.057 Uiso 0.196(13) 1 calc PR B 2
H73D H 0.6102 0.2998 0.0539 0.057 Uiso 0.196(13) 1 calc PR B 2
C74' C 0.602(5) 0.194(3) 0.1044(14) 0.048(3) Uani 0.196(13) 1 d PDU B 2
H74C H 0.6278 0.1870 0.1326 0.057 Uiso 0.196(13) 1 calc PR B 2
H74D H 0.5180 0.2200 0.1095 0.057 Uiso 0.196(13) 1 calc PR B 2
C75' C 0.637(5) 0.084(3) 0.0816(17) 0.048(5) Uani 0.196(13) 1 d PDU B 2
H75D H 0.6429 0.0931 0.0505 0.057 Uiso 0.196(13) 1 calc PR B 2
H75E H 0.5798 0.0437 0.0914 0.057 Uiso 0.196(13) 1 calc PR B 2
H75F H 0.7109 0.0432 0.0882 0.057 Uiso 0.196(13) 1 calc PR B 2

loop_
_atom_site_aniso_label
_atom_site_aniso_U_11
_atom_site_aniso_U_22
_atom_site_aniso_U_33
_atom_site_aniso_U_23
_atom_site_aniso_U_13
_atom_site_aniso_U_12
Pr1 0.0296(3) 0.0256(3) 0.0230(3) -0.0001(2) -0.01539(19) -0.0064(2)
Pr2 0.0314(3) 0.0235(3) 0.0266(3) -0.0082(2) -0.00467(19) -0.0084(2)
O5 0.056(5) 0.052(5) 0.055(5) 0.011(4) -0.036(4) -0.019(4)
O6 0.029(5) 0.035(6) 0.035(7) -0.015(5) -0.006(4) -0.013(5)
O7 0.038(6) 0.026(6) 0.028(7) 0.008(5) -0.019(4) -0.015(4)
O8 0.037(4) 0.020(6) 0.010(3) -0.001(3) -0.006(2) 0.000(5)
F1 0.072(7) 0.048(6) 0.176(14) -0.008(7) -0.056(8) -0.017(6)
F2 0.099(10) 0.061(7) 0.161(13) -0.011(8) -0.077(9) -0.040(7)
F3 0.059(5) 0.060(5) 0.171(12) 0.013(7) -0.018(6) -0.038(4)
F4 0.072(7) 0.040(6) 0.102(9) -0.023(6) -0.045(6) -0.008(5)
F5 0.107(10) 0.038(6) 0.082(10) 0.001(6) -0.033(8) 0.029(6)
F6 0.076(8) 0.031(5) 0.087(9) -0.024(6) -0.009(6) 0.021(5)
F7 0.082(9) 0.076(9) 0.110(11) 0.004(8) -0.046(8) 0.027(7)
F8 0.082(8) 0.090(10) 0.083(10) 0.021(8) -0.032(7) 0.009(7)
F9 0.098(12) 0.040(8) 0.48(4) -0.006(14) -0.171(19) -0.006(8)
F10 0.102(9) 0.136(12) 0.044(6) -0.023(7) -0.013(6) 0.029(8)
F11 0.098(8) 0.079(7) 0.030(5) -0.017(5) -0.021(5) 0.004(6)
F12 0.089(6) 0.049(4) 0.045(8) 0.016(5) 0.017(5) 0.002(4)
C20 0.058(8) 0.034(7) 0.126(15) 0.010(8) -0.053(9) -0.020(6)
C21 0.065(10) 0.033(7) 0.054(9) -0.009(7) -0.029(8) -0.020(7)
C22 0.046(8) 0.038(8) 0.072(11) -0.006(8) -0.029(7) -0.008(7)
C23 0.041(7) 0.029(7) 0.026(6) 0.000(5) -0.016(5) -0.008(5)
C24 0.033(7) 0.017(8) 0.049(10) 0.002(7) -0.010(7) 0.010(6)
C25 0.060(12) 0.10(2) 0.023(8) -0.002(10) -0.013(8) -0.043(12)
C26 0.042(7) 0.023(6) 0.038(7) -0.009(5) -0.027(6) -0.001(5)
C27 0.061(9) 0.052(9) 0.024(7) -0.008(6) -0.019(6) -0.010(7)
C28 0.042(7) 0.025(6) 0.033(7) 0.003(5) -0.021(5) -0.006(6)
C29 0.077(9) 0.050(7) 0.031(6) 0.004(5) -0.025(6) 0.003(7)
F1' 0.072(7) 0.048(6) 0.176(14) -0.008(7) -0.056(8) -0.017(6)
F2' 0.099(10) 0.061(7) 0.161(13) -0.011(8) -0.077(9) -0.040(7)
F3' 0.059(5) 0.060(5) 0.171(12) 0.013(7) -0.018(6) -0.038(4)
F4' 0.072(7) 0.040(6) 0.102(9) -0.023(6) -0.045(6) -0.008(5)
F5' 0.107(10) 0.038(6) 0.082(10) 0.001(6) -0.033(8) 0.029(6)
F6' 0.076(8) 0.031(5) 0.087(9) -0.024(6) -0.009(6) 0.021(5)
F7' 0.082(9) 0.076(9) 0.110(11) 0.004(8) -0.046(8) 0.027(7)
F8' 0.082(8) 0.090(10) 0.083(10) 0.021(8) -0.032(7) 0.009(7)
F9' 0.098(12) 0.040(8) 0.48(4) -0.006(14) -0.171(19) -0.006(8)
F10' 0.102(9) 0.136(12) 0.044(6) -0.023(7) -0.013(6) 0.029(8)
F11' 0.098(8) 0.079(7) 0.030(5) -0.017(5) -0.021(5) 0.004(6)
F12' 0.089(6) 0.049(4) 0.045(8) 0.016(5) 0.017(5) 0.002(4)
O5' 0.056(5) 0.052(5) 0.055(5) 0.011(4) -0.036(4) -0.019(4)
O6' 0.029(5) 0.035(6) 0.035(7) -0.015(5) -0.006(4) -0.013(5)
O7' 0.038(6) 0.026(6) 0.028(7) 0.008(5) -0.019(4) -0.015(4)
O8' 0.037(4) 0.020(6) 0.010(3) -0.001(3) -0.006(2) 0.000(5)
C20' 0.058(8) 0.034(7) 0.126(15) 0.010(8) -0.053(9) -0.020(6)
C21' 0.065(10) 0.033(7) 0.054(9) -0.009(7) -0.029(8) -0.020(7)
C22' 0.046(8) 0.038(8) 0.072(11) -0.006(8) -0.029(7) -0.008(7)
C23' 0.041(7) 0.029(7) 0.026(6) 0.000(5) -0.016(5) -0.008(5)
C24' 0.033(7) 0.017(8) 0.049(10) 0.002(7) -0.010(7) 0.010(6)
C25' 0.060(12) 0.10(2) 0.023(8) -0.002(10) -0.013(8) -0.043(12)
C26' 0.042(7) 0.023(6) 0.038(7) -0.009(5) -0.027(6) -0.001(5)
C27' 0.061(9) 0.052(9) 0.024(7) -0.008(6) -0.019(6) -0.010(7)
C28' 0.042(7) 0.025(6) 0.033(7) 0.003(5) -0.021(5) -0.006(6)
C29' 0.077(9) 0.050(7) 0.031(6) 0.004(5) -0.025(6) 0.003(7)
F13 0.146(8) 0.056(4) 0.044(4) -0.004(3) 0.023(4) -0.057(5)
F14 0.076(5) 0.054(4) 0.092(6) 0.039(4) -0.021(4) -0.015(4)
F15 0.116(7) 0.081(6) 0.083(6) 0.040(5) -0.058(5) -0.075(5)
F16 0.037(3) 0.069(5) 0.075(5) 0.021(4) -0.001(3) 0.004(3)
F17 0.037(3) 0.063(5) 0.123(7) -0.008(4) -0.034(4) -0.016(3)
F18 0.037(3) 0.057(4) 0.094(5) 0.024(4) -0.022(3) 0.004(3)
F19 0.283(17) 0.041(5) 0.151(11) 0.013(6) -0.144(12) -0.039(7)
F20 0.32(2) 0.115(11) 0.166(15) 0.104(11) 0.031(15) 0.051(13)
F21 0.28(2) 0.054(6) 0.35(2) 0.004(10) -0.25(2) 0.023(9)
F22 0.094(7) 0.115(8) 0.156(10) 0.011(7) -0.091(7) -0.038(6)
F23 0.071(6) 0.155(11) 0.171(11) -0.079(9) 0.024(6) -0.053(7)
F24 0.060(5) 0.076(6) 0.134(8) -0.037(5) -0.037(5) -0.018(4)
F25 0.142(9) 0.073(6) 0.103(7) -0.047(5) 0.074(7) -0.036(6)
F26 0.152(12) 0.178(15) 0.211(16) -0.138(14) 0.118(12) -0.132(12)
F27 0.205(15) 0.079(8) 0.179(14) 0.024(8) 0.122(12) 0.001(9)
F28 0.174(11) 0.082(7) 0.140(10) -0.091(7) 0.052(8) -0.047(7)
F29 0.122(7) 0.045(4) 0.099(7) -0.010(4) -0.019(5) -0.025(5)
F30 0.169(10) 0.095(7) 0.062(5) -0.027(5) -0.035(6) -0.067(7)
F31 0.085(5) 0.122(7) 0.050(4) 0.002(4) -0.041(4) -0.050(5)
F32 0.101(6) 0.140(8) 0.024(3) 0.000(4) -0.018(4) -0.054(6)
F33 0.115(7) 0.082(6) 0.053(5) 0.019(4) -0.045(4) -0.028(5)
F34 0.111(7) 0.137(9) 0.085(6) 0.017(6) -0.034(5) -0.101(7)
F35 0.096(6) 0.031(4) 0.112(7) -0.002(4) 0.020(5) -0.022(4)
F36 0.075(4) 0.051(4) 0.050(4) -0.004(3) 0.015(3) -0.031(3)
O1 0.031(3) 0.082(6) 0.023(3) 0.018(4) -0.012(3) -0.013(3)
O2 0.071(5) 0.096(7) 0.025(4) -0.006(4) -0.011(3) -0.052(5)
O3 0.023(3) 0.023(3) 0.036(3) 0.001(3) -0.018(2) -0.005(2)
O4 0.050(4) 0.071(5) 0.051(5) 0.000(4) -0.033(3) -0.029(4)
O9 0.030(3) 0.024(3) 0.033(3) -0.004(3) -0.016(2) -0.005(2)
O10 0.029(3) 0.024(3) 0.028(3) 0.002(2) -0.008(2) -0.003(2)
O11 0.047(4) 0.018(3) 0.035(4) -0.005(3) -0.006(3) -0.008(3)
O12 0.078(6) 0.046(5) 0.059(5) 0.008(4) -0.035(4) 0.003(4)
O13 0.037(3) 0.027(3) 0.030(3) -0.012(3) -0.014(3) -0.003(3)
O14 0.035(3) 0.041(4) 0.031(4) -0.010(3) -0.004(3) -0.004(3)
O15 0.051(4) 0.030(4) 0.048(4) -0.007(3) -0.011(3) -0.006(3)
O16 0.041(4) 0.041(4) 0.056(5) -0.007(3) -0.011(3) -0.014(3)
O17 0.056(4) 0.033(4) 0.046(4) -0.018(3) 0.017(3) -0.011(3)
O18 0.055(4) 0.035(4) 0.043(4) -0.025(3) -0.003(3) -0.009(3)
O19 0.049(4) 0.035(3) 0.018(3) -0.007(3) -0.009(3) -0.014(3)
O20 0.042(3) 0.032(3) 0.026(3) -0.007(3) -0.008(3) -0.013(3)
N1 0.040(4) 0.044(5) 0.025(4) 0.005(4) -0.009(3) -0.010(4)
N2 0.050(5) 0.045(5) 0.018(4) -0.004(3) -0.006(3) -0.029(4)
N3 0.034(4) 0.021(4) 0.031(4) -0.002(3) -0.014(3) -0.004(3)
N4 0.037(4) 0.037(4) 0.038(5) -0.004(4) -0.017(3) -0.007(3)
N5 0.038(4) 0.018(3) 0.035(4) -0.008(3) -0.020(3) -0.005(3)
N6 0.052(5) 0.025(4) 0.025(4) -0.006(3) -0.004(3) -0.008(4)
N7 0.077(6) 0.033(5) 0.028(4) 0.003(4) -0.019(4) -0.004(4)
N8 0.036(4) 0.028(4) 0.015(3) -0.009(3) -0.003(3) -0.006(3)
N9 0.036(4) 0.028(4) 0.022(4) -0.003(3) -0.011(3) -0.010(3)
N10 0.036(4) 0.022(4) 0.028(4) -0.006(3) -0.013(3) -0.003(3)
C1 0.042(5) 0.019(4) 0.017(4) -0.011(3) -0.008(3) -0.007(3)
C2 0.037(4) 0.036(5) 0.039(4) -0.002(3) -0.008(3) -0.014(3)
C3 0.024(18) 0.21(3) 0.054(9) 0.04(2) -0.017(13) -0.03(2)
C4 0.055(9) 0.050(10) 0.065(11) -0.021(8) -0.009(8) -0.021(8)
C5 0.029(7) 0.028(9) 0.047(8) -0.018(8) -0.003(6) 0.001(7)
C6 0.041(5) 0.052(6) 0.047(5) -0.003(4) -0.013(4) -0.017(5)
C7 0.045(8) 0.035(8) 0.060(10) -0.014(7) -0.009(7) -0.015(6)
C2' 0.037(4) 0.036(5) 0.039(4) -0.002(3) -0.008(3) -0.014(3)
C3' 0.024(18) 0.21(3) 0.054(9) 0.04(2) -0.017(13) -0.03(2)
C4' 0.055(9) 0.050(10) 0.065(11) -0.021(8) -0.009(8) -0.021(8)
C5' 0.029(7) 0.028(9) 0.047(8) -0.018(8) -0.003(6) 0.001(7)
C6' 0.041(5) 0.052(6) 0.047(5) -0.003(4) -0.013(4) -0.017(5)
C7' 0.045(8) 0.035(8) 0.060(10) -0.014(7) -0.009(7) -0.015(6)
C8 0.041(5) 0.023(4) 0.012(4) -0.002(3) -0.002(3) -0.014(4)
C9 0.038(5) 0.019(4) 0.026(4) -0.007(3) -0.011(3) -0.009(3)
C10 0.033(5) 0.036(5) 0.031(5) -0.003(4) -0.012(4) 0.001(4)
C11 0.053(6) 0.040(6) 0.025(5) 0.001(4) -0.018(4) -0.005(5)
C12 0.053(6) 0.026(5) 0.022(4) -0.003(4) -0.015(4) 0.000(4)
C13 0.026(4) 0.017(4) 0.035(5) -0.006(3) -0.017(3) 0.003(3)
C14 0.032(4) 0.035(5) 0.042(5) 0.010(4) -0.015(4) -0.014(4)
C15 0.053(6) 0.055(7) 0.034(5) 0.009(5) -0.008(4) -0.026(5)
C16 0.059(7) 0.048(7) 0.074(8) 0.029(6) -0.035(6) -0.022(6)
C17 0.041(5) 0.041(6) 0.044(6) 0.011(5) -0.022(4) -0.020(4)
C18 0.040(6) 0.061(8) 0.073(8) 0.013(6) -0.013(5) -0.021(5)
C19 0.056(7) 0.035(6) 0.090(10) 0.006(6) -0.021(6) -0.022(5)
C30 0.056(6) 0.028(5) 0.033(5) -0.004(4) -0.024(4) -0.011(4)
C31 0.046(5) 0.022(4) 0.023(4) 0.001(3) -0.020(4) -0.009(4)
C32 0.039(5) 0.027(5) 0.030(5) 0.001(4) -0.017(4) -0.005(4)
C33 0.032(4) 0.021(4) 0.029(5) -0.004(4) -0.011(3) 0.001(3)
C34 0.038(5) 0.036(6) 0.054(7) 0.016(5) -0.017(5) -0.002(4)
C35 0.055(6) 0.025(5) 0.030(5) -0.002(4) -0.013(4) -0.009(4)
C36 0.069(7) 0.038(6) 0.029(5) 0.001(4) -0.007(5) -0.024(5)
C37 0.093(9) 0.060(8) 0.027(6) -0.011(5) 0.011(6) -0.028(7)
C38 0.090(10) 0.064(9) 0.063(8) 0.013(7) -0.005(7) -0.048(8)
C39 0.082(8) 0.039(6) 0.036(6) 0.007(5) -0.014(5) -0.021(6)
C40 0.129(13) 0.080(10) 0.032(6) 0.015(7) -0.027(7) -0.014(9)
C41 0.144(14) 0.030(6) 0.054(8) 0.001(6) -0.001(8) -0.026(8)
C42 0.041(5) 0.026(4) 0.025(4) -0.009(4) -0.013(4) -0.002(4)
C43 0.033(4) 0.017(4) 0.026(4) -0.008(3) -0.010(3) -0.005(3)
C44 0.028(4) 0.039(5) 0.042(5) -0.014(4) -0.007(4) -0.008(4)
C45 0.033(5) 0.056(7) 0.040(6) -0.011(5) -0.018(4) -0.007(5)
C46 0.046(5) 0.043(6) 0.031(5) -0.004(4) -0.018(4) -0.003(5)
C47 0.040(5) 0.022(4) 0.021(4) -0.009(3) -0.010(3) -0.006(4)
C48 0.048(5) 0.022(4) 0.026(5) -0.007(4) -0.013(4) 0.002(4)
C49 0.041(5) 0.050(6) 0.036(5) -0.015(5) -0.019(4) 0.008(5)
C50 0.074(7) 0.022(5) 0.034(5) -0.006(4) -0.015(5) -0.003(5)
C51 0.038(5) 0.034(5) 0.023(4) -0.008(4) -0.011(4) -0.001(4)
C52 0.051(6) 0.063(8) 0.042(6) -0.032(6) -0.021(5) 0.009(5)
C53 0.066(7) 0.050(7) 0.024(5) 0.005(5) -0.005(4) -0.004(5)
C54 0.134(14) 0.041(8) 0.073(10) -0.002(7) -0.056(10) 0.016(8)
C55 0.052(6) 0.040(6) 0.058(7) -0.014(5) -0.019(5) 0.009(5)
C56 0.058(7) 0.048(7) 0.084(9) -0.014(6) -0.042(7) 0.008(6)
C57 0.047(6) 0.067(8) 0.056(7) -0.009(6) -0.031(5) -0.015(6)
C58 0.057(8) 0.080(11) 0.141(16) -0.015(10) -0.048(10) -0.016(8)
C59 0.137(16) 0.043(8) 0.105(14) -0.027(9) 0.087(13) -0.022(9)
C60 0.088(9) 0.032(6) 0.075(9) -0.023(6) 0.035(7) -0.028(6)
C61 0.106(11) 0.043(7) 0.078(10) -0.031(7) 0.044(9) -0.025(7)
C62 0.107(11) 0.043(7) 0.051(7) -0.006(6) -0.009(7) -0.040(7)
C63 0.090(10) 0.074(10) 0.049(8) 0.004(7) 0.004(7) -0.043(8)
C64 0.073(8) 0.077(9) 0.032(6) -0.001(6) -0.027(5) -0.032(7)
C65 0.042(5) 0.044(6) 0.024(5) -0.018(4) -0.009(4) -0.012(4)
C66 0.058(6) 0.049(6) 0.027(5) -0.015(4) -0.010(4) -0.028(5)
C67 0.044(5) 0.039(5) 0.027(5) -0.018(4) 0.001(4) -0.022(4)
C68 0.056(6) 0.055(7) 0.047(7) -0.010(5) -0.009(5) -0.035(6)
C69 0.051(5) 0.051(5) 0.051(5) 0.002(3) -0.012(3) -0.013(3)
C70 0.048(5) 0.049(5) 0.048(5) 0.002(5) -0.019(4) -0.011(4)
C71 0.047(5) 0.049(5) 0.047(5) 0.001(4) -0.020(4) -0.011(4)
C72 0.048(4) 0.050(4) 0.048(4) -0.001(3) -0.018(3) -0.011(3)
C73 0.047(5) 0.051(5) 0.048(5) -0.002(4) -0.024(4) -0.010(4)
C74 0.047(5) 0.053(6) 0.048(6) -0.002(5) -0.025(5) -0.009(5)
C75 0.048(8) 0.053(8) 0.046(9) 0.000(8) -0.027(7) -0.009(7)
C69' 0.051(5) 0.051(5) 0.051(5) 0.002(3) -0.012(3) -0.013(3)
C70' 0.048(5) 0.049(5) 0.048(5) 0.002(5) -0.019(4) -0.011(4)
C71' 0.047(5) 0.049(5) 0.047(5) 0.001(4) -0.020(4) -0.011(4)
C72' 0.048(4) 0.050(4) 0.048(4) -0.001(3) -0.018(3) -0.011(3)
C73' 0.047(5) 0.051(5) 0.048(5) -0.002(4) -0.024(4) -0.010(4)
C74' 0.047(5) 0.053(6) 0.048(6) -0.002(5) -0.025(5) -0.009(5)
C75' 0.048(8) 0.053(8) 0.046(9) 0.000(8) -0.027(7) -0.009(7)

loop_
_atom_type_symbol
_atom_type_description
_atom_type_scat_dispersion_real
_atom_type_scat_dispersion_imag
_atom_type_scat_source
C C 0.0033 0.0016 'International Tables Vol C Tables 4.2.6.8 and 6.1.1.4'
H H 0.0000 0.0000 'International Tables Vol C Tables 4.2.6.8 and 6.1.1.4'
N N 0.0061 0.0033 'International Tables Vol C Tables 4.2.6.8 and 6.1.1.4'
O O 0.0106 0.0060 'International Tables Vol C Tables 4.2.6.8 and 6.1.1.4'
F F 0.0171 0.0103 'International Tables Vol C Tables 4.2.6.8 and 6.1.1.4'
Pr Pr -0.2180 2.8214 'International Tables Vol C Tables 4.2.6.8 and 6.1.1.4'

loop_
_geom_angle_atom_site_label_1
_geom_angle_atom_site_label_2
_geom_angle_atom_site_label_3
_geom_angle
O3 Pr1 O8 78.3(3)
O3 Pr1 O1 86.7(2)
O8 Pr1 O1 135.7(4)
O3 Pr1 O8' 82.2(4)
O8 Pr1 O8' 7.2(8)
O1 Pr1 O8' 142.5(5)
O3 Pr1 O9 120.70(19)
O8 Pr1 O9 146.0(4)
O1 Pr1 O9 76.8(2)
O8' Pr1 O9 138.8(5)
O3 Pr1 O6 136.6(3)
O8 Pr1 O6 74.5(4)
O1 Pr1 O6 135.8(3)
O8' Pr1 O6 67.9(6)
O9 Pr1 O6 72.9(3)
O3 Pr1 O6' 87.9(4)
O8 Pr1 O6' 68.7(5)
O1 Pr1 O6' 69.3(4)
O8' Pr1 O6' 74.6(6)
O9 Pr1 O6' 134.0(4)
O6 Pr1 O6' 112.2(5)
O3 Pr1 O5 150.8(4)
O8 Pr1 O5 97.4(4)
O1 Pr1 O5 76.3(4)
O8' Pr1 O5 96.9(4)
O9 Pr1 O5 78.7(3)
O6 Pr1 O5 66.9(5)
O6' Pr1 O5 64.1(5)
O3 Pr1 O5' 153.5(5)
O8 Pr1 O5' 95.4(5)
O1 Pr1 O5' 80.0(5)
O8' Pr1 O5' 94.5(5)
O9 Pr1 O5' 78.5(5)
O6 Pr1 O5' 63.1(5)
O6' Pr1 O5' 66.1(7)
O5 Pr1 O5' 3.9(7)
O3 Pr1 O7 80.1(3)
O8 Pr1 O7 66.9(5)
O1 Pr1 O7 69.6(3)
O8' Pr1 O7 73.3(5)
O9 Pr1 O7 139.3(3)
O6 Pr1 O7 117.8(4)
O6' Pr1 O7 7.8(5)
O5 Pr1 O7 71.8(4)
O5' Pr1 O7 73.9(5)
O3 Pr1 O7' 128.7(3)
O8 Pr1 O7' 72.1(5)
O1 Pr1 O7' 142.6(4)
O8' Pr1 O7' 65.1(6)
O9 Pr1 O7' 74.3(4)
O6 Pr1 O7' 8.2(4)
O6' Pr1 O7' 117.3(5)
O5 Pr1 O7' 75.2(5)
O5' Pr1 O7' 71.3(6)
O7 Pr1 O7' 122.2(4)
O3 Pr1 O10 72.83(18)
O8 Pr1 O10 92.2(3)
O1 Pr1 O10 122.8(2)
O8' Pr1 O10 87.7(4)
O9 Pr1 O10 70.12(19)
O6 Pr1 O10 75.1(3)
O6' Pr1 O10 155.5(4)
O5 Pr1 O10 136.4(4)
O5' Pr1 O10 133.5(5)
O7 Pr1 O10 148.8(3)
O7' Pr1 O10 67.7(3)
O11 Pr2 O17 78.9(2)
O11 Pr2 O18 133.7(2)
O17 Pr2 O18 69.0(2)
O11 Pr2 O20 122.3(2)
O17 Pr2 O20 141.2(2)
O18 Pr2 O20 73.8(2)
O11 Pr2 O13 90.6(2)
O17 Pr2 O13 143.4(2)
O18 Pr2 O13 134.7(2)
O20 Pr2 O13 73.5(2)
O11 Pr2 O15 145.3(2)
O17 Pr2 O15 92.8(3)
O18 Pr2 O15 70.6(2)
O20 Pr2 O15 84.9(2)
O13 Pr2 O15 76.1(2)
O11 Pr2 O16 75.5(2)
O17 Pr2 O16 72.6(3)
O18 Pr2 O16 122.2(2)
O20 Pr2 O16 140.1(2)
O13 Pr2 O16 70.8(2)
O15 Pr2 O16 69.9(2)
O11 Pr2 O19 73.9(2)
O17 Pr2 O19 88.4(2)
O18 Pr2 O19 72.7(2)
O20 Pr2 O19 70.2(2)
O13 Pr2 O19 122.5(2)
O15 Pr2 O19 140.1(2)
O16 Pr2 O19 146.5(2)
C21 O5 Pr1 143.2(11)
C23 O6 Pr1 138.4(8)
C26 O7 Pr1 136.9(8)
C28 O8 Pr1 136.2(8)
F1 C20 F2 111.0(11)
F1 C20 F3 109.1(7)
F2 C20 F3 108.4(8)
F1 C20 C21 111.0(8)
F2 C20 C21 109.4(7)
F3 C20 C21 107.9(11)
O5 C21 C22 121.2(11)
O5 C21 C20 118.5(9)
C22 C21 C20 120.3(8)
C23 C22 C21 123.9(10)
C23 C22 H22 118.0
C21 C22 H22 118.0
O6 C23 C22 126.4(9)
O6 C23 C24 113.0(8)
C22 C23 C24 120.6(8)
F4 C24 F6 108.6(7)
F4 C24 F5 107.3(7)
F6 C24 F5 107.2(6)
F4 C24 C23 112.1(7)
F6 C24 C23 111.4(7)
F5 C24 C23 110.0(8)
F9 C25 F7 109.6(7)
F9 C25 F8 109.6(7)
F7 C25 F8 108.3(7)
F9 C25 C26 110.1(8)
F7 C25 C26 110.4(8)
F8 C25 C26 108.7(8)
O7 C26 C27 122.4(9)
O7 C26 C25 117.8(8)
C27 C26 C25 119.7(7)
C28 C27 C26 123.5(9)
C28 C27 H27 118.2
C26 C27 H27 118.2
O8 C28 C27 125.2(9)
O8 C28 C29 115.2(8)
C27 C28 C29 119.6(7)
F11 C29 F10 111.3(7)
F11 C29 F12 109.0(7)
F10 C29 F12 107.8(7)
F11 C29 C28 112.8(8)
F10 C29 C28 109.1(7)
F12 C29 C28 106.6(8)
C21' O5' Pr1 144.0(14)
C23' O6' Pr1 139.8(12)
C26' O7' Pr1 139.9(10)
C28' O8' Pr1 138.8(12)
F1' C20' F2' 110.0(15)
F1' C20' F3' 109.5(7)
F2' C20' F3' 108.9(8)
F1' C20' C21' 110.3(9)
F2' C20' C21' 109.2(8)
F3' C20' C21' 108.9(14)
O5' C21' C22' 120.4(13)
O5' C21' C20' 117.7(11)
C22' C21' C20' 121.9(9)
C21' C22' C23' 125.0(11)
C21' C22' H22' 117.5
C23' C22' H22' 117.5
O6' C23' C22' 124.7(12)
O6' C23' C24' 114.9(10)
C22' C23' C24' 120.4(8)
F5' C24' F4' 108.5(8)
F5' C24' F6' 108.4(7)
F4' C24' F6' 108.4(8)
F5' C24' C23' 109.5(8)
F4' C24' C23' 110.1(8)
F6' C24' C23' 111.8(10)
F9' C25' F8' 110.2(8)
F9' C25' F7' 109.9(8)
F8' C25' F7' 109.7(8)
F9' C25' C26' 108.7(9)
F8' C25' C26' 109.4(10)
F7' C25' C26' 109.0(9)
O7' C26' C27' 120.4(11)
O7' C26' C25' 120.8(11)
C27' C26' C25' 118.8(8)
C28' C27' C26' 123.9(11)
C28' C27' H27' 118.0
C26' C27' H27' 118.0
O8' C28' C27' 124.3(12)
O8' C28' C29' 113.7(10)
C27' C28' C29' 122.1(9)
F10' C29' F12' 110.9(7)
F10' C29' F11' 110.7(8)
F12' C29' F11' 110.5(7)
F10' C29' C28' 109.1(8)
F12' C29' C28' 107.9(9)
F11' C29' C28' 107.7(8)
N1 O1 Pr1 135.9(6)
N3 O3 Pr1 134.1(5)
C31 O9 Pr1 133.3(6)
C33 O10 Pr1 132.9(6)
N6 O11 Pr2 135.1(6)
N8 O13 Pr2 139.1(5)
C55 O15 Pr2 135.4(7)
C57 O16 Pr2 136.1(8)
C60 O17 Pr2 136.9(7)
C62 O18 Pr2 136.6(8)
C65 O19 Pr2 131.6(6)
C67 O20 Pr2 134.1(6)
O1 N1 C1 126.5(7)
O1 N1 C5' 121.7(8)
C1 N1 C5' 110.1(8)
O1 N1 C5 118.8(8)
C1 N1 C5 112.5(8)
C5' N1 C5 29.6(7)
O2 N2 C1 125.4(7)
O2 N2 C2' 123.1(9)
C1 N2 C2' 110.4(9)
O2 N2 C2 124.0(9)
C1 N2 C2 109.2(8)
C2' N2 C2 23.3(8)
O3 N3 C13 127.4(7)
O3 N3 C14 118.2(7)
C13 N3 C14 113.9(7)
O4 N4 C13 126.6(8)
O4 N4 C17 119.9(8)
C13 N4 C17 112.9(7)
C9 N5 C8 117.7(7)
O11 N6 C35 126.6(8)
O11 N6 C36 119.0(8)
C35 N6 C36 113.8(8)
O12 N7 C35 125.7(9)
O12 N7 C39 121.0(8)
C35 N7 C39 112.5(9)
O13 N8 C47 127.4(7)
O13 N8 C48 119.6(7)
C47 N8 C48 112.3(7)
O14 N9 C47 125.4(7)
O14 N9 C51 122.3(7)
C47 N9 C51 112.0(7)
C43 N10 C42 117.3(8)
N1 C1 N2 105.6(7)
N1 C1 C8 128.0(8)
N2 C1 C8 126.4(7)
N2 C2 C3 104(2)
N2 C2 C5 99.9(9)
C3 C2 C5 120(2)
N2 C2 C4 111.6(13)
C3 C2 C4 105.0(9)
C5 C2 C4 115.7(14)
N1 C5 C6 109.9(15)
N1 C5 C7 114.6(12)
C6 C5 C7 106.6(8)
N1 C5 C2 96.1(9)
C6 C5 C2 115.0(14)
C7 C5 C2 114.6(14)
N2 C2' C5' 97.2(9)
N2 C2' C3' 115(2)
C5' C2' C3' 113(2)
N2 C2' C4' 111.7(14)
C5' C2' C4' 114.2(16)
C3' C2' C4' 105.5(9)
C2' C3' H3'1 109.5
C2' C3' H3'2 109.5
H3'1 C3' H3'2 109.5
C2' C3' H3'3 109.5
H3'1 C3' H3'3 109.5
H3'2 C3' H3'3 109.5
C2' C4' H4'1 109.5
C2' C4' H4'2 109.5
H4'1 C4' H4'2 109.5
C2' C4' H4'3 109.5
H4'1 C4' H4'3 109.5
H4'2 C4' H4'3 109.5
N1 C5' C6' 105.1(15)
N1 C5' C7' 113.4(13)
C6' C5' C7' 106.5(8)
N1 C5' C2' 98.5(10)
C6' C5' C2' 117.3(16)
C7' C5' C2' 115.6(15)
C5' C6' H6'1 109.5
C5' C6' H6'2 109.5
H6'1 C6' H6'2 109.5
C5' C6' H6'3 109.5
H6'1 C6' H6'3 109.5
H6'2 C6' H6'3 109.5
C5' C7' H7'1 109.5
C5' C7' H7'2 109.5
H7'1 C7' H7'2 109.5
C5' C7' H7'3 109.5
H7'1 C7' H7'3 109.5
H7'2 C7' H7'3 109.5
N5 C8 C12 122.8(8)
N5 C8 C1 117.0(7)
C12 C8 C1 120.2(8)
N5 C9 C10 122.4(8)
N5 C9 C13 117.5(7)
C10 C9 C13 120.2(8)
C11 C10 C9 118.9(9)
C11 C10 H10 120.6
C9 C10 H10 120.6
C12 C11 C10 120.3(9)
C12 C11 H11 119.9
C10 C11 H11 119.9
C11 C12 C8 117.9(9)
C11 C12 H12A 121.1
C8 C12 H12A 121.1
N3 C13 N4 107.4(8)
N3 C13 C9 127.0(8)
N4 C13 C9 125.6(8)
N3 C14 C16 110.1(8)
N3 C14 C15 105.4(8)
C16 C14 C15 111.3(9)
N3 C14 C17 100.3(7)
C16 C14 C17 114.3(9)
C15 C14 C17 114.3(8)
C14 C15 H15A 109.5
C14 C15 H15B 109.5
H15A C15 H15B 109.5
C14 C15 H15C 109.5
H15A C15 H15C 109.5
H15B C15 H15C 109.5
C14 C16 H16A 109.5
C14 C16 H16B 109.5
H16A C16 H16B 109.5
C14 C16 H16C 109.5
H16A C16 H16C 109.5
H16B C16 H16C 109.5
N4 C17 C19 106.3(9)
N4 C17 C18 109.3(8)
C19 C17 C18 109.2(9)
N4 C17 C14 100.6(7)
C19 C17 C14 115.8(8)
C18 C17 C14 114.7(9)
C17 C18 H18A 109.5
C17 C18 H18B 109.5
H18A C18 H18B 109.5
C17 C18 H18C 109.5
H18A C18 H18C 109.5
H18B C18 H18C 109.5
C17 C19 H19A 109.5
C17 C19 H19B 109.5
H19A C19 H19B 109.5
C17 C19 H19C 109.5
H19A C19 H19C 109.5
H19B C19 H19C 109.5
F15 C30 F14 107.1(9)
F15 C30 F13 106.9(10)
F14 C30 F13 107.0(9)
F15 C30 C31 111.9(8)
F14 C30 C31 114.3(9)
F13 C30 C31 109.3(8)
O9 C31 C32 127.0(8)
O9 C31 C30 113.8(8)
C32 C31 C30 119.1(8)
C33 C32 C31 122.3(8)
C33 C32 H32 118.9
C31 C32 H32 118.9
O10 C33 C32 127.7(8)
O10 C33 C34 115.0(8)
C32 C33 C34 117.0(8)
F16 C34 F18 107.1(9)
F16 C34 F17 106.2(9)
F18 C34 F17 106.9(9)
F16 C34 C33 111.3(8)
F18 C34 C33 114.8(8)
F17 C34 C33 110.1(8)
N6 C35 N7 108.0(9)
N6 C35 C42 128.2(8)
N7 C35 C42 123.8(9)
C38 C36 N6 109.7(9)
C38 C36 C37 109.8(10)
N6 C36 C37 105.5(8)
C38 C36 C39 115.5(10)
N6 C36 C39 100.4(8)
C37 C36 C39 114.9(10)
C36 C37 H37A 109.5
C36 C37 H37B 109.5
H37A C37 H37B 109.5
C36 C37 H37C 109.5
H37A C37 H37C 109.5
H37B C37 H37C 109.5
C36 C38 H38A 109.5
C36 C38 H38B 109.5
H38A C38 H38B 109.5
C36 C38 H38C 109.5
H38A C38 H38C 109.5
H38B C38 H38C 109.5
N7 C39 C40 109.4(11)
N7 C39 C41 106.2(10)
C40 C39 C41 109.2(11)
N7 C39 C36 102.1(8)
C40 C39 C36 113.4(11)
C41 C39 C36 115.9(11)
C39 C40 H40A 109.5
C39 C40 H40B 109.5
H40A C40 H40B 109.5
C39 C40 H40C 109.5
H40A C40 H40C 109.5
H40B C40 H40C 109.5
C39 C41 H41A 109.5
C39 C41 H41B 109.5
H41A C41 H41B 109.5
C39 C41 H41C 109.5
H41A C41 H41C 109.5
H41B C41 H41C 109.5
N10 C42 C46 121.8(9)
N10 C42 C35 117.7(8)
C46 C42 C35 120.5(8)
N10 C43 C44 125.4(8)
N10 C43 C47 117.4(8)
C44 C43 C47 117.2(8)
C45 C44 C43 115.4(9)
C45 C44 H44 122.3
C43 C44 H44 122.3
C46 C45 C44 120.7(9)
C46 C45 H45 119.7
C44 C45 H45 119.7
C45 C46 C42 119.4(9)
C45 C46 H46 120.3
C42 C46 H46 120.3
N8 C47 N9 107.4(7)
N8 C47 C43 126.1(8)
N9 C47 C43 126.5(8)
N8 C48 C49 109.8(8)
N8 C48 C50 106.0(7)
C49 C48 C50 110.4(8)
N8 C48 C51 100.9(7)
C49 C48 C51 115.9(8)
C50 C48 C51 113.0(9)
C48 C49 H49A 109.5
C48 C49 H49B 109.5
H49A C49 H49B 109.5
C48 C49 H49C 109.5
H49A C49 H49C 109.5
H49B C49 H49C 109.5
C48 C50 H50A 109.5
C48 C50 H50B 109.5
H50A C50 H50B 109.5
C48 C50 H50C 109.5
H50A C50 H50C 109.5
H50B C50 H50C 109.5
N9 C51 C53 110.3(8)
N9 C51 C52 104.2(7)
C53 C51 C52 110.5(9)
N9 C51 C48 100.2(7)
C53 C51 C48 116.3(8)
C52 C51 C48 114.0(9)
C51 C52 H52A 109.5
C51 C52 H52B 109.5
H52A C52 H52B 109.5
C51 C52 H52C 109.5
H52A C52 H52C 109.5
H52B C52 H52C 109.5
C51 C53 H53A 109.5
C51 C53 H53B 109.5
H53A C53 H53B 109.5
C51 C53 H53C 109.5
H53A C53 H53C 109.5
H53B C53 H53C 109.5
F19 C54 F20 106(2)
F19 C54 F21 108.0(15)
F20 C54 F21 101.5(17)
F19 C54 C55 115.7(12)
F20 C54 C55 108.8(13)
F21 C54 C55 115.1(16)
O15 C55 C56 128.6(11)
O15 C55 C54 114.6(12)
C56 C55 C54 116.7(11)
C57 C56 C55 120.7(10)
C57 C56 H56 119.6
C55 C56 H56 119.6
O16 C57 C56 129.1(11)
O16 C57 C58 115.5(12)
C56 C57 C58 115.1(11)
F22 C58 F24 108.2(15)
F22 C58 F23 103.7(13)
F24 C58 F23 107.3(15)
F22 C58 C57 115.8(15)
F24 C58 C57 111.4(11)
F23 C58 C57 109.9(14)
F26 C59 F25 109.9(18)
F26 C59 F27 106.2(17)
F25 C59 F27 103.2(17)
F26 C59 C60 115.7(18)
F25 C59 C60 112.2(14)
F27 C59 C60 108.7(19)
O17 C60 C61 126.1(11)
O17 C60 C59 112.4(11)
C61 C60 C59 121.0(11)
C60 C61 C62 123.8(12)
C60 C61 H61 118.1
C62 C61 H61 118.1
O18 C62 C61 124.5(11)
O18 C62 C63 113.9(11)
C61 C62 C63 121.5(12)
F29 C63 F30 108.7(11)
F29 C63 F28 106.3(14)
F30 C63 F28 104.9(13)
F29 C63 C62 113.5(12)
F30 C63 C62 110.0(14)
F28 C63 C62 113.0(12)
F33 C64 F32 106.3(11)
F33 C64 F31 107.9(11)
F32 C64 F31 106.9(10)
F33 C64 C65 111.9(9)
F32 C64 C65 109.9(10)
F31 C64 C65 113.6(10)
O19 C65 C66 130.1(9)
O19 C65 C64 110.9(9)
C66 C65 C64 119.0(9)
C65 C66 C67 121.9(9)
C65 C66 H66 119.1
C67 C66 H66 119.1
O20 C67 C66 126.4(9)
O20 C67 C68 113.7(9)
C66 C67 C68 119.9(9)
F35 C68 F34 108.0(10)
F35 C68 F36 107.7(10)
F34 C68 F36 105.0(10)
F35 C68 C67 112.6(10)
F34 C68 C67 114.0(10)
F36 C68 C67 109.0(9)
C71 C70 C69 112.0(10)
C71 C70 H70A 109.2
C69 C70 H70A 109.2
C71 C70 H70B 109.2
C69 C70 H70B 109.2
H70A C70 H70B 107.9
C72 C71 C70 112.2(10)
C72 C71 H71A 109.2
C70 C71 H71A 109.2
C72 C71 H71B 109.2
C70 C71 H71B 109.2
H71A C71 H71B 107.9
C71 C72 C73 112.7(10)
C71 C72 H72A 109.0
C73 C72 H72A 109.0
C71 C72 H72B 109.0
C73 C72 H72B 109.0
H72A C72 H72B 107.8
C72 C73 C74 112.0(10)
C72 C73 H73A 109.2
C74 C73 H73A 109.2
C72 C73 H73B 109.2
C74 C73 H73B 109.2
H73A C73 H73B 107.9
C73 C74 C75 110.6(10)
C73 C74 H74A 109.5
C75 C74 H74A 109.5
C73 C74 H74B 109.5
C75 C74 H74B 109.5
H74A C74 H74B 108.1
C70' C69' H69D 109.5
C70' C69' H69E 109.5
H69D C69' H69E 109.5
C70' C69' H69F 109.5
H69D C69' H69F 109.5
H69E C69' H69F 109.5
C69' C70' C71' 111.6(10)
C69' C70' H70C 109.3
C71' C70' H70C 109.3
C69' C70' H70D 109.3
C71' C70' H70D 109.3
H70C C70' H70D 108.0
C72' C71' C70' 111.7(10)
C72' C71' H71C 109.3
C70' C71' H71C 109.3
C72' C71' H71D 109.3
C70' C71' H71D 109.3
H71C C71' H71D 107.9
C71' C72' C73' 112.1(10)
C71' C72' H72C 109.2
C73' C72' H72C 109.2
C71' C72' H72D 109.2
C73' C72' H72D 109.2
H72C C72' H72D 107.9
C72' C73' C74' 111.6(10)
C72' C73' H73C 109.3
C74' C73' H73C 109.3
C72' C73' H73D 109.3
C74' C73' H73D 109.3
H73C C73' H73D 108.0
C75' C74' C73' 111.2(10)
C75' C74' H74C 109.4
C73' C74' H74C 109.4
C75' C74' H74D 109.4
C73' C74' H74D 109.4
H74C C74' H74D 108.0
C74' C75' H75D 109.5
C74' C75' H75E 109.5
H75D C75' H75E 109.5
C74' C75' H75F 109.5
H75D C75' H75F 109.5
H75E C75' H75F 109.5

loop_
_geom_bond_atom_site_label_1
_geom_bond_atom_site_label_2
_geom_bond_distance
Pr1 O3 2.421(6)
Pr1 O8 2.424(7)
Pr1 O1 2.429(7)
Pr1 O8' 2.434(8)
Pr1 O9 2.451(6)
Pr1 O6 2.453(8)
Pr1 O6' 2.458(9)
Pr1 O5 2.458(8)
Pr1 O5' 2.461(9)
Pr1 O7 2.464(7)
Pr1 O7' 2.471(8)
Pr1 O10 2.480(6)
Pr2 O11 2.404(6)
Pr2 O17 2.434(7)
Pr2 O18 2.439(6)
Pr2 O20 2.442(6)
Pr2 O13 2.460(6)
Pr2 O15 2.463(7)
Pr2 O16 2.464(7)
Pr2 O19 2.465(6)
O5 C21 1.226(9)
O6 C23 1.231(9)
O7 C26 1.239(9)
O8 C28 1.230(9)
F1 C20 1.305(9)
F2 C20 1.317(7)
F3 C20 1.35(2)
F4 C24 1.293(9)
F5 C24 1.316(9)
F6 C24 1.295(9)
F7 C25 1.313(9)
F8 C25 1.313(9)
F9 C25 1.291(9)
F10 C29 1.304(9)
F11 C29 1.284(9)
F12 C29 1.339(9)
C20 C21 1.515(8)
C21 C22 1.396(9)
C22 C23 1.394(8)
C22 H22 0.9500
C23 C24 1.510(8)
C25 C26 1.522(8)
C26 C27 1.394(8)
C27 C28 1.391(8)
C27 H27 0.9500
C28 C29 1.522(8)
F1' C20' 1.308(10)
F2' C20' 1.317(7)
F3' C20' 1.32(3)
F4' C24' 1.305(10)
F5' C24' 1.304(9)
F6' C24' 1.306(9)
F7' C25' 1.312(10)
F8' C25' 1.307(10)
F9' C25' 1.305(9)
F10' C29' 1.321(10)
F11' C29' 1.327(9)
F12' C29' 1.325(10)
O5' C21' 1.232(9)
O6' C23' 1.236(9)
O7' C26' 1.247(9)
O8' C28' 1.234(10)
C20' C21' 1.514(9)
C21' C22' 1.383(9)
C22' C23' 1.394(9)
C22' H22' 0.9500
C23' C24' 1.514(8)
C25' C26' 1.529(9)
C26' C27' 1.400(9)
C27' C28' 1.379(9)
C27' H27' 0.9500
C28' C29' 1.523(8)
F13 C30 1.315(12)
F14 C30 1.313(12)
F15 C30 1.307(12)
F16 C34 1.317(13)
F17 C34 1.353(14)
F18 C34 1.340(11)
F19 C54 1.217(17)
F20 C54 1.31(2)
F21 C54 1.31(2)
F22 C58 1.285(19)
F23 C58 1.40(2)
F24 C58 1.316(18)
F25 C59 1.329(16)
F26 C59 1.25(3)
F27 C59 1.35(3)
F28 C63 1.355(17)
F29 C63 1.331(16)
F30 C63 1.344(18)
F31 C64 1.333(13)
F32 C64 1.326(15)
F33 C64 1.323(16)
F34 C68 1.344(13)
F35 C68 1.299(15)
F36 C68 1.348(13)
O1 N1 1.276(10)
O2 N2 1.261(10)
O3 N3 1.306(9)
O4 N4 1.281(10)
O9 C31 1.262(10)
O10 C33 1.248(10)
O11 N6 1.304(10)
O12 N7 1.274(12)
O13 N8 1.263(9)
O14 N9 1.287(10)
O15 C55 1.240(13)
O16 C57 1.214(13)
O17 C60 1.258(13)
O18 C62 1.268(15)
O19 C65 1.254(11)
O20 C67 1.259(11)
N1 C1 1.339(11)
N1 C5' 1.494(9)
N1 C5 1.506(9)
N2 C1 1.379(11)
N2 C2' 1.484(9)
N2 C2 1.509(9)
N3 C13 1.342(11)
N3 C14 1.501(12)
N4 C13 1.352(12)
N4 C17 1.508(13)
N5 C9 1.343(11)
N5 C8 1.350(11)
N6 C35 1.316(13)
N6 C36 1.521(13)
N7 C35 1.367(12)
N7 C39 1.497(15)
N8 C47 1.349(11)
N8 C48 1.498(11)
N9 C47 1.374(11)
N9 C51 1.503(11)
N10 C43 1.317(11)
N10 C42 1.371(11)
C1 C8 1.462(12)
C2 C3 1.521(10)
C2 C5 1.524(10)
C2 C4 1.528(10)
C3 H3A 0.9800
C3 H3B 0.9800
C3 H3C 0.9800
C4 H4A 0.9800
C4 H4B 0.9800
C4 H4C 0.9800
C5 C6 1.513(10)
C5 C7 1.520(9)
C6 H6A 0.9800
C6 H6B 0.9800
C6 H6C 0.9800
C7 H7A 0.9800
C7 H7B 0.9800
C7 H7C 0.9800
C2' C5' 1.518(10)
C2' C3' 1.519(10)
C2' C4' 1.523(10)
C3' H3'1 0.9800
C3' H3'2 0.9800
C3' H3'3 0.9800
C4' H4'1 0.9800
C4' H4'2 0.9800
C4' H4'3 0.9800
C5' C6' 1.514(10)
C5' C7' 1.517(10)
C6' H6'1 0.9800
C6' H6'2 0.9800
C6' H6'3 0.9800
C7' H7'1 0.9800
C7' H7'2 0.9800
C7' H7'3 0.9800
C8 C12 1.410(12)
C9 C10 1.396(12)
C9 C13 1.464(13)
C10 C11 1.376(14)
C10 H10 0.9500
C11 C12 1.364(14)
C11 H11 0.9500
C12 H12A 0.9500
C14 C16 1.521(13)
C14 C15 1.524(15)
C14 C17 1.560(13)
C15 H15A 0.9800
C15 H15B 0.9800
C15 H15C 0.9800
C16 H16A 0.9800
C16 H16B 0.9800
C16 H16C 0.9800
C17 C19 1.522(16)
C17 C18 1.524(14)
C18 H18A 0.9800
C18 H18B 0.9800
C18 H18C 0.9800
C19 H19A 0.9800
C19 H19B 0.9800
C19 H19C 0.9800
C30 C31 1.517(14)
C31 C32 1.424(13)
C32 C33 1.387(13)
C32 H32 0.9500
C33 C34 1.517(13)
C35 C42 1.450(14)
C36 C38 1.520(17)
C36 C37 1.542(15)
C36 C39 1.541(17)
C37 H37A 0.9800
C37 H37B 0.9800
C37 H37C 0.9800
C38 H38A 0.9800
C38 H38B 0.9800
C38 H38C 0.9800
C39 C40 1.521(16)
C39 C41 1.530(16)
C40 H40A 0.9800
C40 H40B 0.9800
C40 H40C 0.9800
C41 H41A 0.9800
C41 H41B 0.9800
C41 H41C 0.9800
C42 C46 1.388(14)
C43 C44 1.408(12)
C43 C47 1.465(12)
C44 C45 1.403(14)
C44 H44 0.9500
C45 C46 1.364(15)
C45 H45 0.9500
C46 H46 0.9500
C48 C49 1.518(14)
C48 C50 1.549(13)
C48 C51 1.549(13)
C49 H49A 0.9800
C49 H49B 0.9800
C49 H49C 0.9800
C50 H50A 0.9800
C50 H50B 0.9800
C50 H50C 0.9800
C51 C53 1.513(15)
C51 C52 1.544(14)
C52 H52A 0.9800
C52 H52B 0.9800
C52 H52C 0.9800
C53 H53A 0.9800
C53 H53B 0.9800
C53 H53C 0.9800
C54 C55 1.533(18)
C55 C56 1.397(18)
C56 C57 1.395(18)
C56 H56 0.9500
C57 C58 1.532(18)
C59 C60 1.525(19)
C60 C61 1.373(17)
C61 C62 1.380(18)
C61 H61 0.9500
C62 C63 1.485(19)
C64 C65 1.559(14)
C65 C66 1.351(15)
C66 C67 1.409(14)
C66 H66 0.9500
C67 C68 1.514(15)
C69 C70 1.530(10)
C69 H69A 0.9800
C69 H69B 0.9800
C69 H69C 0.9800
C70 C71 1.526(10)
C70 H70A 0.9900
C70 H70B 0.9900
C71 C72 1.523(10)
C71 H71A 0.9900
C71 H71B 0.9900
C72 C73 1.524(10)
C72 H72A 0.9900
C72 H72B 0.9900
C73 C74 1.532(10)
C73 H73A 0.9900
C73 H73B 0.9900
C74 C75 1.535(10)
C74 H74A 0.9900
C74 H74B 0.9900
C75 H75A 0.9800
C75 H75B 0.9800
C75 H75C 0.9800
C69' C70' 1.530(10)
C69' H69D 0.9800
C69' H69E 0.9800
C69' H69F 0.9800
C70' C71' 1.531(10)
C70' H70C 0.9900
C70' H70D 0.9900
C71' C72' 1.527(10)
C71' H71C 0.9900
C71' H71D 0.9900
C72' C73' 1.527(10)
C72' H72C 0.9900
C72' H72D 0.9900
C73' C74' 1.532(10)
C73' H73C 0.9900
C73' H73D 0.9900
C74' C75' 1.532(10)
C74' H74C 0.9900
C74' H74D 0.9900
C75' H75D 0.9800
C75' H75E 0.9800
C75' H75F 0.9800

loop_
_geom_torsion_atom_site_label_1
_geom_torsion_atom_site_label_2
_geom_torsion_atom_site_label_3
_geom_torsion_atom_site_label_4
_geom_torsion
O3 Pr1 O5 C21 -148.9(9)
O8 Pr1 O5 C21 -69.7(11)
O1 Pr1 O5 C21 155.0(11)
O8' Pr1 O5 C21 -62.5(12)
O9 Pr1 O5 C21 76.0(11)
O6 Pr1 O5 C21 0.0(12)
O6' Pr1 O5 C21 -131.6(13)
O5' Pr1 O5 C21 -11(10)
O7 Pr1 O5 C21 -132.3(11)
O7' Pr1 O5 C21 -0.5(9)
O10 Pr1 O5 C21 31.5(13)
O3 Pr1 O6 C23 158.5(7)
O8 Pr1 O6 C23 105.3(10)
O1 Pr1 O6 C23 -36.0(12)
O8' Pr1 O6 C23 108.3(11)
O9 Pr1 O6 C23 -84.7(10)
O6' Pr1 O6 C23 46.6(12)
O5 Pr1 O6 C23 0.0(11)
O5' Pr1 O6 C23 0.9(8)
O7 Pr1 O6 C23 52.6(11)
O7' Pr1 O6 C23 177(5)
O10 Pr1 O6 C23 -158.1(10)
O3 Pr1 O7 C26 -111.5(9)
O8 Pr1 O7 C26 -30.1(10)
O1 Pr1 O7 C26 158.3(10)
O8' Pr1 O7 C26 -26.7(8)
O9 Pr1 O7 C26 122.2(9)
O6 Pr1 O7 C26 26.3(10)
O6' Pr1 O7 C26 72(4)
O5 Pr1 O7 C26 76.6(9)
O5' Pr1 O7 C26 73.1(9)
O7' Pr1 O7 C26 18.3(12)
O10 Pr1 O7 C26 -81.6(10)
O3 Pr1 O8 C28 113.7(10)
O1 Pr1 O8 C28 40.9(12)
O8' Pr1 O8 C28 -123(4)
O9 Pr1 O8 C28 -117.7(10)
O6 Pr1 O8 C28 -100.5(10)
O6' Pr1 O8 C28 21.4(10)
O5 Pr1 O8 C28 -37.0(11)
O5' Pr1 O8 C28 -40.3(11)
O7 Pr1 O8 C28 29.6(11)
O7' Pr1 O8 C28 -108.7(9)
O10 Pr1 O8 C28 -174.4(10)
Pr1 O5 C21 C22 0.0(10)
Pr1 O5 C21 C20 -180.0(10)
F1 C20 C21 O5 -44.1(9)
F2 C20 C21 O5 -166.9(12)
F3 C20 C21 O5 75.4(8)
F1 C20 C21 C22 135.9(9)
F2 C20 C21 C22 13.1(12)
F3 C20 C21 C22 -104.6(8)
O5 C21 C22 C23 0.00(15)
C20 C21 C22 C23 180.00(8)
Pr1 O6 C23 C22 0.0(9)
Pr1 O6 C23 C24 180.0(9)
C21 C22 C23 O6 -0.01(16)
C21 C22 C23 C24 -179.99(9)
O6 C23 C24 F4 169.6(9)
C22 C23 C24 F4 -10.4(9)
O6 C23 C24 F6 47.7(8)
C22 C23 C24 F6 -132.3(8)
O6 C23 C24 F5 -71.0(8)
C22 C23 C24 F5 108.9(8)
Pr1 O7 C26 C27 24.6(8)
Pr1 O7 C26 C25 -155.4(8)
F9 C25 C26 O7 88.0(9)
F7 C25 C26 O7 -33.2(9)
F8 C25 C26 O7 -151.9(9)
F9 C25 C26 C27 -92.0(9)
F7 C25 C26 C27 146.8(9)
F8 C25 C26 C27 28.1(9)
O7 C26 C27 C28 0.00(15)
C25 C26 C27 C28 180.00(8)
Pr1 O8 C28 C27 -24.7(9)
Pr1 O8 C28 C29 155.3(9)
C26 C27 C28 O8 0.02(15)
C26 C27 C28 C29 179.96(9)
O8 C28 C29 F11 -44.1(8)
C27 C28 C29 F11 135.9(8)
O8 C28 C29 F10 -168.3(8)
C27 C28 C29 F10 11.7(8)
O8 C28 C29 F12 75.5(8)
C27 C28 C29 F12 -104.5(8)
O3 Pr1 O5' C21' -13(2)
O8 Pr1 O5' C21' 61.5(15)
O1 Pr1 O5' C21' -74.0(14)
O8' Pr1 O5' C21' 68.6(15)
O9 Pr1 O5' C21' -152.4(15)
O6 Pr1 O5' C21' 131.1(16)
O6' Pr1 O5' C21' -2.4(16)
O5 Pr1 O5' C21' -60(10)
O7 Pr1 O5' C21' -2.5(12)
O7' Pr1 O5' C21' 130.5(15)
O10 Pr1 O5' C21' 159.7(12)
O3 Pr1 O6' C23' 177.5(13)
O8 Pr1 O6' C23' -104.3(14)
O1 Pr1 O6' C23' 90.2(14)
O8' Pr1 O6' C23' -100.0(14)
O9 Pr1 O6' C23' 45.0(16)
O6 Pr1 O6' C23' -42.2(15)
O5 Pr1 O6' C23' 5.8(11)
O5' Pr1 O6' C23' 2.1(15)
O7 Pr1 O6' C23' -179(100)
O7' Pr1 O6' C23' -49.3(15)
O10 Pr1 O6' C23' -145.3(10)
O3 Pr1 O7' C26' 84.3(11)
O8 Pr1 O7' C26' 26.6(10)
O1 Pr1 O7' C26' -117.9(12)
O8' Pr1 O7' C26' 28.6(13)
O9 Pr1 O7' C26' -158.6(12)
O6 Pr1 O7' C26' -80(4)
O6' Pr1 O7' C26' -26.8(13)
O5 Pr1 O7' C26' -76.5(11)
O5' Pr1 O7' C26' -75.7(12)
O7 Pr1 O7' C26' -19.7(14)
O10 Pr1 O7' C26' 126.8(13)
O3 Pr1 O8' C28' -167.1(13)
O8 Pr1 O8' C28' 137(4)
O1 Pr1 O8' C28' 118.8(14)
O9 Pr1 O8' C28' -38.3(15)
O6 Pr1 O8' C28' -19.3(12)
O6' Pr1 O8' C28' 103.0(13)
O5 Pr1 O8' C28' 42.3(14)
O5' Pr1 O8' C28' 39.3(14)
O7 Pr1 O8' C28' 111.0(12)
O7' Pr1 O8' C28' -27.7(14)
O10 Pr1 O8' C28' -94.1(13)
Pr1 O5' C21' C22' 2.0(14)
Pr1 O5' C21' C20' -178.0(14)
F1' C20' C21' O5' 45.9(12)
F2' C20' C21' O5' 166.9(16)
F3' C20' C21' O5' -74.3(10)
F1' C20' C21' C22' -134.1(12)
F2' C20' C21' C22' -13.1(16)
F3' C20' C21' C22' 105.7(10)
O5' C21' C22' C23' 0.00(15)
C20' C21' C22' C23' -179.99(8)
Pr1 O6' C23' C22' -1.8(13)
Pr1 O6' C23' C24' 178.2(13)
C21' C22' C23' O6' -0.01(16)
C21' C22' C23' C24' 180.00(9)
O6' C23' C24' F5' -73.6(10)
C22' C23' C24' F5' 106.4(10)
O6' C23' C24' F4' 167.2(10)
C22' C23' C24' F4' -12.8(10)
O6' C23' C24' F6' 46.6(9)
C22' C23' C24' F6' -133.4(9)
Pr1 O7' C26' C27' -23.6(11)
Pr1 O7' C26' C25' 156.4(11)
F9' C25' C26' O7' -95.2(11)
F8' C25' C26' O7' 25.1(10)
F7' C25' C26' O7' 145.1(11)
F9' C25' C26' C27' 84.8(11)
F8' C25' C26' C27' -154.9(10)
F7' C25' C26' C27' -34.9(11)
O7' C26' C27' C28' -0.01(15)
C25' C26' C27' C28' 180.00(8)
Pr1 O8' C28' C27' 23.4(12)
Pr1 O8' C28' C29' -156.6(12)
C26' C27' C28' O8' 0.01(15)
C26' C27' C28' C29' 180.00(9)
O8' C28' C29' F10' -165.8(9)
C27' C28' C29' F10' 14.2(9)
O8' C28' C29' F12' -45.3(9)
C27' C28' C29' F12' 134.7(9)
O8' C28' C29' F11' 74.0(9)
C27' C28' C29' F11' -106.0(9)
O3 Pr1 O1 N1 114.8(9)
O8 Pr1 O1 N1 -175.7(8)
O8' Pr1 O1 N1 -172.5(9)
O9 Pr1 O1 N1 -7.8(9)
O6 Pr1 O1 N1 -55.3(10)
O6' Pr1 O1 N1 -156.2(10)
O5 Pr1 O1 N1 -89.1(10)
O5' Pr1 O1 N1 -88.2(10)
O7 Pr1 O1 N1 -164.5(10)
O7' Pr1 O1 N1 -47.9(11)
O10 Pr1 O1 N1 47.7(10)
O8 Pr1 O3 N3 107.5(8)
O1 Pr1 O3 N3 -114.4(7)
O8' Pr1 O3 N3 101.4(8)
O9 Pr1 O3 N3 -41.9(7)
O6 Pr1 O3 N3 55.5(9)
O6' Pr1 O3 N3 176.2(8)
O5 Pr1 O3 N3 -168.3(8)
O5' Pr1 O3 N3 -174.2(10)
O7 Pr1 O3 N3 175.7(8)
O7' Pr1 O3 N3 52.2(9)
O10 Pr1 O3 N3 11.4(7)
O3 Pr1 O9 C31 79.6(7)
O8 Pr1 O9 C31 -37.5(10)
O1 Pr1 O9 C31 157.6(8)
O8' Pr1 O9 C31 -36.4(9)
O6 Pr1 O9 C31 -54.9(8)
O6' Pr1 O9 C31 -159.5(8)
O5 Pr1 O9 C31 -124.0(8)
O5' Pr1 O9 C31 -120.0(9)
O7 Pr1 O9 C31 -167.8(7)
O7' Pr1 O9 C31 -46.4(8)
O10 Pr1 O9 C31 25.1(7)
O3 Pr1 O10 C33 -158.2(8)
O8 Pr1 O10 C33 124.9(8)
O1 Pr1 O10 C33 -83.8(8)
O8' Pr1 O10 C33 119.3(9)
O9 Pr1 O10 C33 -25.3(7)
O6 Pr1 O10 C33 51.5(8)
O6' Pr1 O10 C33 162.5(11)
O5 Pr1 O10 C33 21.7(10)
O5' Pr1 O10 C33 25.3(10)
O7 Pr1 O10 C33 171.0(8)
O7' Pr1 O10 C33 55.3(8)
O17 Pr2 O11 N6 104.3(8)
O18 Pr2 O11 N6 58.0(8)
O20 Pr2 O11 N6 -40.4(8)
O13 Pr2 O11 N6 -111.1(7)
O15 Pr2 O11 N6 -177.0(6)
O16 Pr2 O11 N6 178.9(8)
O19 Pr2 O11 N6 12.7(7)
O11 Pr2 O13 N8 107.5(8)
O17 Pr2 O13 N8 179.4(7)
O18 Pr2 O13 N8 -61.5(9)
O20 Pr2 O13 N8 -16.2(8)
O15 Pr2 O13 N8 -104.9(8)
O16 Pr2 O13 N8 -178.1(8)
O19 Pr2 O13 N8 36.3(9)
O11 Pr2 O15 C55 -0.8(12)
O17 Pr2 O15 C55 73.7(11)
O18 Pr2 O15 C55 140.3(11)
O20 Pr2 O15 C55 -145.1(11)
O13 Pr2 O15 C55 -70.9(10)
O16 Pr2 O15 C55 3.5(10)
O19 Pr2 O15 C55 164.6(10)
O11 Pr2 O16 C57 175.4(12)
O17 Pr2 O16 C57 -101.9(11)
O18 Pr2 O16 C57 -51.8(12)
O20 Pr2 O16 C57 51.9(12)
O13 Pr2 O16 C57 79.6(11)
O15 Pr2 O16 C57 -2.1(11)
O19 Pr2 O16 C57 -160.1(10)
O11 Pr2 O17 C60 -154.1(15)
O18 Pr2 O17 C60 -8.1(14)
O20 Pr2 O17 C60 -25.4(16)
O13 Pr2 O17 C60 130.3(14)
O15 Pr2 O17 C60 60.0(14)
O16 Pr2 O17 C60 127.8(15)
O19 Pr2 O17 C60 -80.1(14)
O11 Pr2 O18 C62 68.2(13)
O17 Pr2 O18 C62 18.9(12)
O20 Pr2 O18 C62 -172.3(12)
O13 Pr2 O18 C62 -127.2(12)
O15 Pr2 O18 C62 -82.1(12)
O16 Pr2 O18 C62 -32.8(13)
O19 Pr2 O18 C62 113.9(12)
O11 Pr2 O19 C65 -156.2(8)
O17 Pr2 O19 C65 124.9(7)
O18 Pr2 O19 C65 56.4(7)
O20 Pr2 O19 C65 -22.1(7)
O13 Pr2 O19 C65 -76.1(8)
O15 Pr2 O19 C65 32.4(9)
O16 Pr2 O19 C65 179.0(7)
O11 Pr2 O20 C67 77.8(9)
O17 Pr2 O20 C67 -37.2(10)
O18 Pr2 O20 C67 -54.1(8)
O13 Pr2 O20 C67 157.6(9)
O15 Pr2 O20 C67 -125.4(8)
O16 Pr2 O20 C67 -175.1(8)
O19 Pr2 O20 C67 23.0(8)
Pr1 O1 N1 C1 -51.7(14)
Pr1 O1 N1 C5' 144.5(9)
Pr1 O1 N1 C5 110.3(10)
Pr1 O3 N3 C13 51.8(11)
Pr1 O3 N3 C14 -120.2(7)
Pr2 O11 N6 C35 51.5(12)
Pr2 O11 N6 C36 -119.8(8)
Pr2 O13 N8 C47 -45.9(12)
Pr2 O13 N8 C48 123.8(8)
O1 N1 C1 N2 -180.0(9)
C5' N1 C1 N2 -14.7(11)
C5 N1 C1 N2 17.1(11)
O1 N1 C1 C8 -0.8(15)
C5' N1 C1 C8 164.5(10)
C5 N1 C1 C8 -163.8(9)
O2 N2 C1 N1 177.6(9)
C2' N2 C1 N1 -14.2(11)
C2 N2 C1 N1 10.6(11)
O2 N2 C1 C8 -1.6(15)
C2' N2 C1 C8 166.6(10)
C2 N2 C1 C8 -168.6(9)
O2 N2 C2 C3 36(2)
C1 N2 C2 C3 -156.8(17)
C2' N2 C2 C3 -60(3)
O2 N2 C2 C5 160.3(10)
C1 N2 C2 C5 -32.5(13)
C2' N2 C2 C5 65(2)
O2 N2 C2 C4 -76.9(16)
C1 N2 C2 C4 90.3(13)
C2' N2 C2 C4 -173(3)
O1 N1 C5 C6 40.2(15)
C1 N1 C5 C6 -155.4(12)
C5' N1 C5 C6 -64(2)
O1 N1 C5 C7 -79.9(14)
C1 N1 C5 C7 84.6(13)
C5' N1 C5 C7 176(2)
O1 N1 C5 C2 159.6(10)
C1 N1 C5 C2 -36.0(12)
C5' N1 C5 C2 55.4(16)
N2 C2 C5 N1 37.3(12)
C3 C2 C5 N1 150.1(19)
C4 C2 C5 N1 -82.6(14)
N2 C2 C5 C6 152.6(14)
C3 C2 C5 C6 -95(2)
C4 C2 C5 C6 32.7(19)
N2 C2 C5 C7 -83.4(13)
C3 C2 C5 C7 29(2)
C4 C2 C5 C7 156.8(14)
O2 N2 C2' C5' -156.1(11)
C1 N2 C2' C5' 35.3(13)
C2 N2 C2' C5' -56(2)
O2 N2 C2' C3' -36(2)
C1 N2 C2' C3' 155.4(18)
C2 N2 C2' C3' 64(3)
O2 N2 C2' C4' 84.2(18)
C1 N2 C2' C4' -84.4(15)
C2 N2 C2' C4' -176(3)
O1 N1 C5' C6' -36.5(16)
C1 N1 C5' C6' 157.3(12)
C5 N1 C5' C6' 57(2)
O1 N1 C5' C7' 79.4(16)
C1 N1 C5' C7' -86.7(13)
C5 N1 C5' C7' 173(3)
O1 N1 C5' C2' -157.8(11)
C1 N1 C5' C2' 36.0(13)
C5 N1 C5' C2' -64.4(17)
N2 C2' C5' N1 -39.3(13)
C3' C2' C5' N1 -161(2)
C4' C2' C5' N1 78.4(15)
N2 C2' C5' C6' -151.2(14)
C3' C2' C5' C6' 87(3)
C4' C2' C5' C6' -33(2)
N2 C2' C5' C7' 81.8(14)
C3' C2' C5' C7' -40(2)
C4' C2' C5' C7' -160.5(15)
C9 N5 C8 C12 1.1(12)
C9 N5 C8 C1 -178.3(7)
N1 C1 C8 N5 -18.2(13)
N2 C1 C8 N5 160.8(8)
N1 C1 C8 C12 162.4(9)
N2 C1 C8 C12 -18.6(13)
C8 N5 C9 C10 -1.5(12)
C8 N5 C9 C13 177.4(7)
N5 C9 C10 C11 0.8(14)
C13 C9 C10 C11 -178.0(8)
C9 C10 C11 C12 0.3(15)
C10 C11 C12 C8 -0.6(14)
N5 C8 C12 C11 0.0(13)
C1 C8 C12 C11 179.3(8)
O3 N3 C13 N4 -179.1(7)
C14 N3 C13 N4 -6.8(10)
O3 N3 C13 C9 1.0(13)
C14 N3 C13 C9 173.2(8)
O4 N4 C13 N3 -179.9(9)
C17 N4 C13 N3 -8.9(10)
O4 N4 C13 C9 0.1(14)
C17 N4 C13 C9 171.1(8)
N5 C9 C13 N3 18.1(12)
C10 C9 C13 N3 -163.0(8)
N5 C9 C13 N4 -161.9(8)
C10 C9 C13 N4 17.0(13)
O3 N3 C14 C16 -47.9(11)
C13 N3 C14 C16 139.1(9)
O3 N3 C14 C15 72.3(9)
C13 N3 C14 C15 -100.7(9)
O3 N3 C14 C17 -168.7(7)
C13 N3 C14 C17 18.3(9)
O4 N4 C17 C19 70.1(11)
C13 N4 C17 C19 -101.6(9)
O4 N4 C17 C18 -47.8(13)
C13 N4 C17 C18 140.6(9)
O4 N4 C17 C14 -168.8(8)
C13 N4 C17 C14 19.6(10)
N3 C14 C17 N4 -20.5(9)
C16 C14 C17 N4 -138.3(9)
C15 C14 C17 N4 91.7(9)
N3 C14 C17 C19 93.6(10)
C16 C14 C17 C19 -24.1(13)
C15 C14 C17 C19 -154.1(9)
N3 C14 C17 C18 -137.7(9)
C16 C14 C17 C18 104.6(11)
C15 C14 C17 C18 -25.4(12)
Pr1 O9 C31 C32 -18.9(13)
Pr1 O9 C31 C30 163.3(5)
F15 C30 C31 O9 -50.8(11)
F14 C30 C31 O9 -172.7(8)
F13 C30 C31 O9 67.4(10)
F15 C30 C31 C32 131.3(10)
F14 C30 C31 C32 9.4(12)
F13 C30 C31 C32 -110.5(10)
O9 C31 C32 C33 -3.3(14)
C30 C31 C32 C33 174.3(8)
Pr1 O10 C33 C32 19.2(14)
Pr1 O10 C33 C34 -166.6(6)
C31 C32 C33 O10 3.0(15)
C31 C32 C33 C34 -171.1(9)
O10 C33 C34 F16 50.5(12)
C32 C33 C34 F16 -134.6(9)
O10 C33 C34 F18 172.4(9)
C32 C33 C34 F18 -12.8(14)
O10 C33 C34 F17 -67.0(11)
C32 C33 C34 F17 107.9(10)
O11 N6 C35 N7 179.5(8)
C36 N6 C35 N7 -8.8(11)
O11 N6 C35 C42 -3.4(15)
C36 N6 C35 C42 168.2(9)
O12 N7 C35 N6 -173.9(9)
C39 N7 C35 N6 -3.7(11)
O12 N7 C35 C42 8.9(16)
C39 N7 C35 C42 179.1(9)
O11 N6 C36 C38 -48.9(12)
C35 N6 C36 C38 138.7(10)
O11 N6 C36 C37 69.4(11)
C35 N6 C36 C37 -103.0(10)
O11 N6 C36 C39 -170.9(8)
C35 N6 C36 C39 16.7(10)
O12 N7 C39 C40 -55.1(14)
C35 N7 C39 C40 134.2(11)
O12 N7 C39 C41 62.6(13)
C35 N7 C39 C41 -108.1(11)
O12 N7 C39 C36 -175.5(9)
C35 N7 C39 C36 13.7(11)
C38 C36 C39 N7 -134.3(10)
N6 C36 C39 N7 -16.5(10)
C37 C36 C39 N7 96.2(10)
C38 C36 C39 C40 108.0(13)
N6 C36 C39 C40 -134.1(11)
C37 C36 C39 C40 -21.5(15)
C38 C36 C39 C41 -19.4(14)
N6 C36 C39 C41 98.4(11)
C37 C36 C39 C41 -148.9(10)
C43 N10 C42 C46 0.1(12)
C43 N10 C42 C35 179.3(8)
N6 C35 C42 N10 28.1(14)
N7 C35 C42 N10 -155.4(9)
N6 C35 C42 C46 -152.7(10)
N7 C35 C42 C46 23.8(14)
C42 N10 C43 C44 -1.2(13)
C42 N10 C43 C47 179.5(7)
N10 C43 C44 C45 2.2(14)
C47 C43 C44 C45 -178.4(8)
C43 C44 C45 C46 -2.3(14)
C44 C45 C46 C42 1.4(15)
N10 C42 C46 C45 -0.2(14)
C35 C42 C46 C45 -179.4(9)
O13 N8 C47 N9 -179.3(8)
C48 N8 C47 N9 10.4(9)
O13 N8 C47 C43 1.2(14)
C48 N8 C47 C43 -169.0(8)
O14 N9 C47 N8 -178.4(8)
C51 N9 C47 N8 8.2(10)
O14 N9 C47 C43 1.1(14)
C51 N9 C47 C43 -172.3(8)
N10 C43 C47 N8 -27.6(12)
C44 C43 C47 N8 153.0(9)
N10 C43 C47 N9 153.0(8)
C44 C43 C47 N9 -26.4(13)
O13 N8 C48 C49 42.6(10)
C47 N8 C48 C49 -146.3(8)
O13 N8 C48 C50 -76.7(10)
C47 N8 C48 C50 94.5(9)
O13 N8 C48 C51 165.4(7)
C47 N8 C48 C51 -23.5(9)
O14 N9 C51 C53 41.3(11)
C47 N9 C51 C53 -145.1(8)
O14 N9 C51 C52 -77.3(10)
C47 N9 C51 C52 96.3(9)
O14 N9 C51 C48 164.5(8)
C47 N9 C51 C48 -21.9(9)
N8 C48 C51 N9 25.0(8)
C49 C48 C51 N9 143.5(8)
C50 C48 C51 N9 -87.8(9)
N8 C48 C51 C53 143.9(8)
C49 C48 C51 C53 -97.6(11)
C50 C48 C51 C53 31.1(11)
N8 C48 C51 C52 -85.7(9)
C49 C48 C51 C52 32.9(12)
C50 C48 C51 C52 161.6(8)
Pr2 O15 C55 C56 -4(2)
Pr2 O15 C55 C54 177.8(9)
F19 C54 C55 O15 41(2)
F20 C54 C55 O15 -79.0(19)
F21 C54 C55 O15 167.9(16)
F19 C54 C55 C56 -137.9(18)
F20 C54 C55 C56 102(2)
F21 C54 C55 C56 -11(2)
O15 C55 C56 C57 1(2)
C54 C55 C56 C57 179.3(13)
Pr2 O16 C57 C56 1(2)
Pr2 O16 C57 C58 175.9(10)
C55 C56 C57 O16 0(2)
C55 C56 C57 C58 -174.3(13)
O16 C57 C58 F22 153.5(14)
C56 C57 C58 F22 -31(2)
O16 C57 C58 F24 29(2)
C56 C57 C58 F24 -155.1(14)
O16 C57 C58 F23 -89.4(16)
C56 C57 C58 F23 86.1(17)
Pr2 O17 C60 C61 -2(3)
Pr2 O17 C60 C59 -174.0(13)
F26 C59 C60 O17 49(2)
F25 C59 C60 O17 176.1(18)
F27 C59 C60 O17 -70(2)
F26 C59 C60 C61 -123(2)
F25 C59 C60 C61 4(3)
F27 C59 C60 C61 117(2)
O17 C60 C61 C62 11(3)
C59 C60 C61 C62 -178.1(19)
Pr2 O18 C62 C61 -19(2)
Pr2 O18 C62 C63 163.5(9)
C60 C61 C62 O18 -1(3)
C60 C61 C62 C63 176.6(17)
O18 C62 C63 F29 -56.2(18)
C61 C62 C63 F29 126.3(16)
O18 C62 C63 F30 65.9(15)
C61 C62 C63 F30 -111.7(17)
O18 C62 C63 F28 -177.2(14)
C61 C62 C63 F28 5(2)
Pr2 O19 C65 C66 14.6(15)
Pr2 O19 C65 C64 -165.0(7)
F33 C64 C65 O19 -53.8(13)
F32 C64 C65 O19 64.1(12)
F31 C64 C65 O19 -176.2(10)
F33 C64 C65 C66 126.6(11)
F32 C64 C65 C66 -115.5(11)
F31 C64 C65 C66 4.2(16)
O19 C65 C66 C67 7.3(17)
C64 C65 C66 C67 -173.2(10)
Pr2 O20 C67 C66 -15.4(15)
Pr2 O20 C67 C68 162.4(7)
C65 C66 C67 O20 -7.2(16)
C65 C66 C67 C68 175.1(10)
O20 C67 C68 F35 -58.8(12)
C66 C67 C68 F35 119.1(11)
O20 C67 C68 F34 177.7(10)
C66 C67 C68 F34 -4.4(15)
O20 C67 C68 F36 60.7(12)
C66 C67 C68 F36 -121.4(10)
C69 C70 C71 C72 171(3)
C70 C71 C72 C73 -167(4)
C71 C72 C73 C74 174(4)
C72 C73 C74 C75 -175(4)
C69' C70' C71' C72' 164(5)
C70' C71' C72' C73' -180(6)
C71' C72' C73' C74' -176(6)
C72' C73' C74' C75' -162(6)
